data_2209171
loop_
_publ_author_name
'Poyraz, Mehmet'
'Sar\?i, Musa'
'Cevik, Sabri'
'B\"uy\"ukg\"ung\"or, Orhan'

_publ_section_title
;
 Redetermination of the mixed-valence hexanuclear manganese oxide
 complex
 di-\m~4~-oxo-tetra-\m~3~-pivalato-hexa-\m~2~-pivalato-tetrakis(pivalic
 acid)dimanganese(III)tetramanganese(II) at 100 K
;
_journal_coeditor_code GK2005
_journal_issue 6
_journal_name_full 'Acta Crystallographica Section E'
_journal_page_first m1442
_journal_page_last m1444
_journal_paper_doi 10.1107/S1600536806019155
_journal_volume 62
_journal_year 2006
_chemical_formula_iupac '[Mn6 (C4 H9 O2)10 O2 (C4 H10 O2)4]'
_chemical_formula_moiety 'C70 H130 Mn6 O30'
_chemical_formula_sum 'C70 H130 Mn6 O30'
_chemical_formula_weight 1781.39
_chemical_name_systematic
;
di-\m~4~-oxo-tetra\m~3~-pivalato-hexa-\m~2~-pivalato-tetrakis(pivalic
acid)dimanganese(III)tetramanganese(II)
;
_space_group_IT_number 61
_symmetry_cell_setting orthorhombic
_symmetry_space_group_name_Hall '-P 2ac 2ab'
_symmetry_space_group_name_H-M 'P b c a'
_atom_sites_solution_hydrogens geom
_atom_sites_solution_primary direct
_atom_sites_solution_secondary difmap
_cell_angle_alpha 90.00
_cell_angle_beta 90.00
_cell_angle_gamma 90.00
_cell_formula_units_Z 8
_cell_length_a 26.4265(5)
_cell_length_b 24.8578(5)
_cell_length_c 28.1714(7)
_cell_measurement_reflns_used 25
_cell_measurement_temperature 100(2)
_cell_measurement_theta_max 25.06
_cell_measurement_theta_min 1.45
_cell_volume 18505.9(7)
_computing_cell_refinement X-AREA
_computing_data_collection 'X-AREA (Stoe & Cie, 2002)'
_computing_data_reduction 'X-RED32 (Stoe & Cie, 2002)'
_computing_molecular_graphics 'ORTEP-3 (Farrugia, 1997)'
_computing_publication_material SHELXL97
_computing_structure_refinement 'SHELXL97 (Sheldrick, 1997)'
_computing_structure_solution 'SHELXS97 (Sheldrick, 1997)'
_diffrn_ambient_temperature 100(2)
_diffrn_measured_fraction_theta_full 0.993
_diffrn_measured_fraction_theta_max 0.993
_diffrn_measurement_device_type 'Stoe IPDS2'
_diffrn_measurement_method 'rotation method'
_diffrn_radiation_monochromator 'plane graphite'
_diffrn_radiation_source 'sealed X-ray tube, 12 x 0.4 mm long-fine focus'
_diffrn_radiation_type MoK\a
_diffrn_radiation_wavelength 0.71073
_diffrn_reflns_av_R_equivalents 0.1116
_diffrn_reflns_av_sigmaI/netI 0.0659
_diffrn_reflns_limit_h_max 31
_diffrn_reflns_limit_h_min -31
_diffrn_reflns_limit_k_max 29
_diffrn_reflns_limit_k_min -29
_diffrn_reflns_limit_l_max 33
_diffrn_reflns_limit_l_min -33
_diffrn_reflns_number 16317
_diffrn_reflns_theta_full 25.01
_diffrn_reflns_theta_max 25.01
_diffrn_reflns_theta_min 1.34
_diffrn_standards_decay_% 1.5
_diffrn_standards_interval_time 120
_diffrn_standards_number 3
_exptl_absorpt_coefficient_mu 0.864
_exptl_absorpt_correction_T_max 0.684
_exptl_absorpt_correction_T_min 0.612
_exptl_absorpt_correction_type integration
_exptl_absorpt_process_details '(X-RED32; Stoe & Cie, 2002)'
_exptl_crystal_colour red-brown
_exptl_crystal_density_diffrn 1.279
_exptl_crystal_density_method 'not measured'
_exptl_crystal_description prism
_exptl_crystal_F_000 7520
_exptl_crystal_size_max 0.580
_exptl_crystal_size_mid 0.513
_exptl_crystal_size_min 0.440
_refine_diff_density_max 0.984
_refine_diff_density_min -0.493
_refine_ls_extinction_coef none
_refine_ls_extinction_method 'SHELXL97 (Sheldrick, 1997)'
_refine_ls_goodness_of_fit_ref 0.953
_refine_ls_hydrogen_treatment constr
_refine_ls_matrix_type full
_refine_ls_number_parameters 1013
_refine_ls_number_reflns 16317
_refine_ls_number_restraints 0
_refine_ls_restrained_S_all 0.953
_refine_ls_R_factor_all 0.1052
_refine_ls_R_factor_gt 0.0620
_refine_ls_shift/su_max 0.001
_refine_ls_shift/su_mean 0.000
_refine_ls_structure_factor_coef Fsqd
_refine_ls_weighting_details 'w = 1/[\s^2^(Fo^2^)+(0.1086P)^2^+] where P=(Fo^2^+2Fc^2^)/3'
_refine_ls_weighting_scheme calc
_refine_ls_wR_factor_gt 0.1803
_refine_ls_wR_factor_ref 0.1639
_reflns_number_gt 9653
_reflns_number_total 16156
_reflns_threshold_expression I>2\s(I)
_cod_data_source_file gk2005.cif
_cod_data_source_block I
_cod_depositor_comments
;
The following automatic conversions were performed:
'_symmetry_cell_setting' value 'Orthorhombic' changed to 'orthorhombic'
according to '/home/saulius/struct/CIF-dictionaries/cif_core.dic'
dictionary named 'cif_core.dic' version 2.4.1 from 2010-06-29.

Automatic conversion script
Id: cif_fix_enum 1527 2010-12-29 10:47:43Z saulius 

The following automatic conversions were performed:

'_symmetry_cell_setting' value 'Orthorhombic' changed to
'orthorhombic' according to
/home/saulius/struct/CIF-dictionaries/cif_core.dic dictionary named
'cif_core.dic' version 2.4.1 from 2010-06-29.

Automatic conversion script
Id: cif_fix_values 1715 2011-07-08 13:25:40Z adriana 
;
_cod_database_code 2209171
_cod_database_fobs_code 2209171

loop_
_symmetry_equiv_pos_as_xyz
'x, y, z'
'-x+1/2, -y, z+1/2'
'x+1/2, -y+1/2, -z'
'-x, y+1/2, -z+1/2'
'-x, -y, -z'
'x-1/2, y, -z-1/2'
'-x-1/2, y-1/2, z'
'x, -y-1/2, z-1/2'

loop_
_atom_site_type_symbol
_atom_site_label
_atom_site_fract_x
_atom_site_fract_y
_atom_site_fract_z
_atom_site_U_iso_or_equiv
_atom_site_adp_type
_atom_site_calc_flag
_atom_site_refinement_flags
_atom_site_occupancy
Mn Mn1 0.41586(8) 0.47767(11) 0.24886(8) 0.0226(4) Uani d . 1
Mn Mn2 0.33021(10) 0.53976(10) 0.25426(8) 0.0238(4) Uani d . 1
Mn Mn3 0.34948(7) 0.43713(8) 0.33327(8) 0.0283(4) Uani d . 1
Mn Mn4 0.40208(5) 0.57740(5) 0.33489(6) 0.0274(3) Uani d . 1
Mn Mn5 0.42051(6) 0.56480(6) 0.16904(7) 0.0314(3) Uani d . 1
Mn Mn6 0.31871(5) 0.45983(5) 0.16877(5) 0.0305(3) Uani d . 1
O O1 0.37178(13) 0.50990(12) 0.20669(11) 0.0209(7) Uani d . 1
O O2 0.37463(12) 0.50779(12) 0.29614(10) 0.0189(7) Uani d . 1
O O3 0.42433(17) 0.64965(15) 0.37539(14) 0.0434(10) Uani d . 1
O O4 0.3597(2) 0.6618(2) 0.42664(18) 0.0649(14) Uani d . 1
H H4 0.3465 0.6386 0.4101 0.097 Uiso calc R 1
O O5 0.47735(14) 0.58084(14) 0.30857(13) 0.0332(9) Uani d . 1
O O6 0.46587(13) 0.54912(13) 0.23604(13) 0.0283(8) Uani d . 1
O O7 0.37219(13) 0.61681(13) 0.26841(12) 0.0284(8) Uani d . 1
O O8 0.39483(15) 0.63846(13) 0.19494(13) 0.0328(9) Uani d . 1
O O9 0.47504(16) 0.61644(15) 0.13123(14) 0.0411(10) Uani d . 1
O O10 0.5145(2) 0.56329(17) 0.08107(17) 0.0569(12) Uani d . 1
H H10 0.5007 0.5397 0.0968 0.085 Uiso calc R 1
O O11 0.38182(15) 0.55436(15) 0.10273(13) 0.0351(9) Uani d . 1
O O12 0.35638(16) 0.46965(15) 0.09971(13) 0.0377(9) Uani d . 1
O O13 0.45368(14) 0.43841(13) 0.20026(12) 0.0305(8) Uani d . 1
O O14 0.46844(14) 0.49744(14) 0.14174(13) 0.0324(9) Uani d . 1
O O15 0.28845(13) 0.58292(14) 0.20884(12) 0.0290(8) Uani d . 1
O O16 0.27460(14) 0.52744(15) 0.14844(13) 0.0349(9) Uani d . 1
O O17 0.26256(19) 0.41075(18) 0.12941(15) 0.0548(12) Uani d . 1
O O18 0.3059(3) 0.3875(2) 0.0671(2) 0.0844(19) Uani d . 1
H H18 0.3296 0.4020 0.0809 0.127 Uiso calc R 1
O O19 0.34680(15) 0.38158(14) 0.19022(13) 0.0354(9) Uani d . 1
O O20 0.37336(14) 0.40176(13) 0.26286(12) 0.0287(8) Uani d . 1
O O21 0.28021(14) 0.46986(14) 0.23961(13) 0.0304(8) Uani d . 1
O O22 0.27179(14) 0.43683(15) 0.31242(13) 0.0337(9) Uani d . 1
O O23 0.32324(16) 0.36532(14) 0.37455(14) 0.0387(10) Uani d . 1
O O24 0.2806(2) 0.4079(2) 0.4322(2) 0.0767(17) Uani d . 1
H H24 0.2963 0.4340 0.4223 0.115 Uiso calc R 1
O O25 0.42463(14) 0.41574(14) 0.35422(12) 0.0307(8) Uani d . 1
O O26 0.46810(13) 0.45156(13) 0.29389(12) 0.0275(8) Uani d . 1
O O27 0.28046(13) 0.56281(13) 0.30166(12) 0.0262(8) Uani d . 1
O O28 0.32541(14) 0.59792(14) 0.36092(13) 0.0311(8) Uani d . 1
O O29 0.34284(15) 0.47982(14) 0.40120(12) 0.0327(9) Uani d . 1
O O30 0.40902(15) 0.53324(14) 0.39941(12) 0.0328(9) Uani d . 1
C C1 0.4050(3) 0.6722(3) 0.4108(2) 0.0507(16) Uani d U 1
C C2 0.4350(3) 0.7139(3) 0.4394(3) 0.069(2) Uani d U 1
C C3 0.4882(4) 0.7200(4) 0.4165(4) 0.108(4) Uani d U 1
H H3A 0.5060 0.6864 0.4185 0.162 Uiso calc R 1
H H3B 0.5069 0.7473 0.4331 0.162 Uiso calc R 1
H H3C 0.4846 0.7302 0.3838 0.162 Uiso calc R 1
C C4 0.4067(4) 0.7667(3) 0.4366(4) 0.103(3) Uani d U 1
H H4A 0.4056 0.7787 0.4043 0.154 Uiso calc R 1
H H4B 0.4236 0.7930 0.4558 0.154 Uiso calc R 1
H H4C 0.3728 0.7617 0.4481 0.154 Uiso calc R 1
C C5 0.4375(6) 0.6946(5) 0.4904(3) 0.146(5) Uani d U 1
H H5A1 0.4551 0.6609 0.4918 0.219 Uiso calc R 1
H H5A2 0.4038 0.6900 0.5025 0.219 Uiso calc R 1
H H5A3 0.4551 0.7207 0.5093 0.219 Uiso calc R 1
C C6 0.4932(2) 0.5714(2) 0.2673(2) 0.0306(12) Uani d U 1
C C7 0.5462(2) 0.5876(2) 0.2537(2) 0.0357(13) Uani d U 1
C C8 0.5805(3) 0.5890(3) 0.2977(2) 0.0597(19) Uani d U 1
H H8A 0.6142 0.5991 0.2884 0.090 Uiso calc R 1
H H8B 0.5812 0.5540 0.3122 0.090 Uiso calc R 1
H H8C 0.5676 0.6148 0.3200 0.090 Uiso calc R 1
C C9 0.5670(2) 0.5509(3) 0.2157(2) 0.0501(16) Uani d U 1
H H9A 0.6007 0.5620 0.2076 0.075 Uiso calc R 1
H H9B 0.5458 0.5528 0.1881 0.075 Uiso calc R 1
H H9C 0.5677 0.5146 0.2273 0.075 Uiso calc R 1
C C10 0.4283(3) 0.7284(2) 0.2674(3) 0.0546(19) Uani d . 1
H H10A 0.4268 0.7658 0.2757 0.082 Uiso calc R 1
H H10B 0.4537 0.7231 0.2435 0.082 Uiso calc R 1
H H10C 0.4368 0.7077 0.2950 0.082 Uiso calc R 1
C C11 0.3819(2) 0.6508(2) 0.23590(19) 0.0287(12) Uani d U 1
C C12 0.3769(2) 0.7102(2) 0.2484(2) 0.0327(12) Uani d U 1
C C13 0.3657(3) 0.7427(2) 0.2026(2) 0.0493(16) Uani d U 1
H H13A 0.3623 0.7801 0.2104 0.074 Uiso calc R 1
H H13B 0.3347 0.7300 0.1887 0.074 Uiso calc R 1
H H13C 0.3929 0.7380 0.1805 0.074 Uiso calc R 1
C C14 0.3350(3) 0.7191(3) 0.2852(3) 0.0576(19) Uani d U 1
H H14A 0.3324 0.7567 0.2923 0.086 Uiso calc R 1
H H14B 0.3429 0.6996 0.3136 0.086 Uiso calc R 1
H H14C 0.3033 0.7065 0.2726 0.086 Uiso calc R 1
C C15 0.5429(2) 0.6458(2) 0.2340(2) 0.0482(16) Uani d . 1
H H15A 0.5760 0.6576 0.2245 0.072 Uiso calc R 1
H H15B 0.5300 0.6693 0.2582 0.072 Uiso calc R 1
H H15C 0.5206 0.6465 0.2071 0.072 Uiso calc R 1
C C16 0.5016(3) 0.6118(3) 0.0983(2) 0.0461(15) Uani d U 1
C C17 0.5286(2) 0.6594(2) 0.0745(2) 0.0392(13) Uani d U 1
C C18 0.5095(3) 0.7108(3) 0.0939(3) 0.061(2) Uani d U 1
H H18A 0.5266 0.7402 0.0787 0.092 Uiso calc R 1
H H18B 0.5156 0.7121 0.1274 0.092 Uiso calc R 1
H H18C 0.4738 0.7136 0.0880 0.092 Uiso calc R 1
C C19 0.5843(3) 0.6518(3) 0.0862(3) 0.067(2) Uani d U 1
H H19A 0.5958 0.6182 0.0732 0.101 Uiso calc R 1
H H19B 0.5888 0.6516 0.1200 0.101 Uiso calc R 1
H H19C 0.6035 0.6807 0.0726 0.101 Uiso calc R 1
C C20 0.5201(3) 0.6549(3) 0.0210(2) 0.0556(17) Uani d U 1
H H20A 0.5330 0.6210 0.0099 0.083 Uiso calc R 1
H H20B 0.5374 0.6837 0.0052 0.083 Uiso calc R 1
H H20C 0.4845 0.6570 0.0143 0.083 Uiso calc R 1
C C21 0.3672(2) 0.5142(2) 0.08066(18) 0.0308(12) Uani d U 1
C C22 0.3604(2) 0.5200(2) 0.0264(2) 0.0393(14) Uani d U 1
C C23 0.3777(3) 0.5752(3) 0.0098(2) 0.0496(16) Uani d U 1
H H23A 0.3582 0.6025 0.0255 0.074 Uiso calc R 1
H H23B 0.3730 0.5782 -0.0239 0.074 Uiso calc R 1
H H23C 0.4129 0.5799 0.0172 0.074 Uiso calc R 1
C C24 0.3903(3) 0.4774(3) 0.0017(2) 0.065(2) Uani d U 1
H H24A 0.3784 0.4426 0.0114 0.097 Uiso calc R 1
H H24B 0.4254 0.4811 0.0099 0.097 Uiso calc R 1
H H24C 0.3864 0.4812 -0.0320 0.097 Uiso calc R 1
C C25 0.3038(3) 0.5144(3) 0.0141(2) 0.0536(16) Uani d U 1
H H25A 0.2850 0.5421 0.0301 0.080 Uiso calc R 1
H H25B 0.2919 0.4798 0.0243 0.080 Uiso calc R 1
H H25C 0.2993 0.5179 -0.0195 0.080 Uiso calc R 1
C C26 0.4725(2) 0.4508(2) 0.1601(2) 0.0339(13) Uani d U 1
C C27 0.5001(2) 0.4068(2) 0.1335(2) 0.0401(14) Uani d U 1
C C28 0.4579(3) 0.3768(3) 0.1047(2) 0.0574(18) Uani d U 1
H H28A 0.4334 0.3621 0.1263 0.086 Uiso calc R 1
H H28B 0.4728 0.3483 0.0866 0.086 Uiso calc R 1
H H28C 0.4415 0.4017 0.0837 0.086 Uiso calc R 1
C C29 0.5246(2) 0.3673(2) 0.1687(2) 0.0430(14) Uani d U 1
H H29A 0.4992 0.3536 0.1899 0.064 Uiso calc R 1
H H29B 0.5502 0.3855 0.1866 0.064 Uiso calc R 1
H H29C 0.5396 0.3380 0.1515 0.064 Uiso calc R 1
C C30 0.5382(3) 0.4295(3) 0.0996(3) 0.071(2) Uani d U 1
H H30A 0.5549 0.4007 0.0832 0.107 Uiso calc R 1
H H30B 0.5628 0.4502 0.1168 0.107 Uiso calc R 1
H H30C 0.5214 0.4522 0.0770 0.107 Uiso calc R 1
C C31 0.2700(2) 0.5719(2) 0.16830(19) 0.0301(12) Uani d U 1
C C32 0.2400(2) 0.6154(2) 0.1432(2) 0.0365(13) Uani d U 1
C C33 0.2204(2) 0.6574(2) 0.1786(2) 0.0439(15) Uani d U 1
H H33A 0.2014 0.6843 0.1620 0.066 Uiso calc R 1
H H33B 0.2485 0.6739 0.1946 0.066 Uiso calc R 1
H H33C 0.1990 0.6401 0.2016 0.066 Uiso calc R 1
C C34 0.2775(3) 0.6423(2) 0.1087(2) 0.0487(16) Uani d U 1
H H34A 0.2605 0.6702 0.0914 0.073 Uiso calc R 1
H H34B 0.2902 0.6159 0.0868 0.073 Uiso calc R 1
H H34C 0.3051 0.6574 0.1263 0.073 Uiso calc R 1
C C35 0.1965(2) 0.5917(3) 0.1150(2) 0.0529(17) Uani d U 1
H H35A 0.1783 0.6202 0.0995 0.079 Uiso calc R 1
H H35B 0.1741 0.5728 0.1360 0.079 Uiso calc R 1
H H35C 0.2095 0.5673 0.0916 0.079 Uiso calc R 1
C C36 0.2663(4) 0.3841(3) 0.0963(3) 0.067(2) Uani d U 1
C C37 0.2278(3) 0.3391(3) 0.0834(3) 0.0637(19) Uani d U 1
C C38 0.2277(4) 0.3306(4) 0.0315(3) 0.083(3) Uani d U 1
H H38A 0.2180 0.3633 0.0158 0.124 Uiso calc R 1
H H38B 0.2040 0.3026 0.0236 0.124 Uiso calc R 1
H H38C 0.2610 0.3203 0.0212 0.124 Uiso calc R 1
C C39 0.1736(4) 0.3574(4) 0.1000(3) 0.092(3) Uani d U 1
H H39A 0.1631 0.3881 0.0818 0.138 Uiso calc R 1
H H39B 0.1746 0.3669 0.1330 0.138 Uiso calc R 1
H H39C 0.1500 0.3285 0.0954 0.138 Uiso calc R 1
C C40 0.2413(4) 0.2932(3) 0.1119(3) 0.081(3) Uani d U 1
H H40A 0.2402 0.3029 0.1449 0.122 Uiso calc R 1
H H40B 0.2748 0.2816 0.1038 0.122 Uiso calc R 1
H H40C 0.2178 0.2645 0.1061 0.122 Uiso calc R 1
C C41 0.3631(2) 0.3687(2) 0.2302(2) 0.0311(12) Uani d U 1
C C42 0.3706(2) 0.3081(2) 0.2416(2) 0.0355(13) Uani d U 1
C C43 0.3835(3) 0.2778(2) 0.1958(2) 0.0435(15) Uani d U 1
H H43A 0.3566 0.2823 0.1733 0.065 Uiso calc R 1
H H43B 0.3878 0.2403 0.2027 0.065 Uiso calc R 1
H H43C 0.4143 0.2919 0.1827 0.065 Uiso calc R 1
C C44 0.3201(3) 0.2874(2) 0.2606(3) 0.0533(17) Uani d U 1
H H44A 0.3117 0.3062 0.2893 0.080 Uiso calc R 1
H H44B 0.3227 0.2496 0.2671 0.080 Uiso calc R 1
H H44C 0.2941 0.2934 0.2374 0.080 Uiso calc R 1
C C45 0.4130(3) 0.3014(2) 0.2778(3) 0.060(2) Uani d U 1
H H45A 0.4045 0.3206 0.3063 0.091 Uiso calc R 1
H H45B 0.4439 0.3155 0.2649 0.091 Uiso calc R 1
H H45C 0.4172 0.2639 0.2849 0.091 Uiso calc R 1
C C46 0.2540(2) 0.4468(2) 0.2715(2) 0.0304(12) Uani d U 1
C C47 0.2014(2) 0.4285(2) 0.2594(2) 0.0359(13) Uani d U 1
C C48 0.1770(2) 0.4691(3) 0.2250(3) 0.0555(18) Uani d U 1
H H48A 0.1434 0.4576 0.2173 0.083 Uiso calc R 1
H H48B 0.1969 0.4712 0.1965 0.083 Uiso calc R 1
H H48C 0.1757 0.5039 0.2398 0.083 Uiso calc R 1
C C49 0.2061(3) 0.3734(3) 0.2368(3) 0.0605(19) Uani d U 1
H H49A 0.1730 0.3603 0.2287 0.091 Uiso calc R 1
H H49B 0.2217 0.3490 0.2588 0.091 Uiso calc R 1
H H49C 0.2264 0.3759 0.2087 0.091 Uiso calc R 1
C C50 0.1679(3) 0.4229(3) 0.3035(3) 0.066(2) Uani d U 1
H H50A 0.1347 0.4111 0.2942 0.099 Uiso calc R 1
H H50B 0.1654 0.4571 0.3192 0.099 Uiso calc R 1
H H50C 0.1825 0.3970 0.3247 0.099 Uiso calc R 1
C C51 0.2932(3) 0.3647(2) 0.4073(2) 0.0509(17) Uani d U 1
C C52 0.2696(3) 0.3130(3) 0.4249(3) 0.0601(18) Uani d U 1
C C53 0.2336(4) 0.2947(4) 0.3874(3) 0.088(3) Uani d U 1
H H53A 0.2516 0.2893 0.3581 0.132 Uiso calc R 1
H H53B 0.2079 0.3215 0.3828 0.132 Uiso calc R 1
H H53C 0.2181 0.2615 0.3970 0.132 Uiso calc R 1
C C54 0.3121(4) 0.2715(3) 0.4294(3) 0.086(3) Uani d U 1
H H54A 0.3352 0.2826 0.4539 0.129 Uiso calc R 1
H H54B 0.3298 0.2687 0.3998 0.129 Uiso calc R 1
H H54C 0.2979 0.2372 0.4375 0.129 Uiso calc R 1
C C55 0.2433(4) 0.3210(4) 0.4723(3) 0.107(4) Uani d U 1
H H55A 0.2674 0.3328 0.4955 0.160 Uiso calc R 1
H H55B 0.2285 0.2876 0.4824 0.160 Uiso calc R 1
H H55C 0.2171 0.3476 0.4690 0.160 Uiso calc R 1
C C56 0.2841(2) 0.5851(2) 0.34170(19) 0.0300(12) Uani d U 1
C C57 0.2342(2) 0.5997(2) 0.3659(2) 0.0342(12) Uani d U 1
C C58 0.2092(3) 0.6429(3) 0.3358(3) 0.067(2) Uani d U 1
H H58A 0.1776 0.6531 0.3500 0.101 Uiso calc R 1
H H58B 0.2032 0.6291 0.3045 0.101 Uiso calc R 1
H H58C 0.2311 0.6737 0.3339 0.101 Uiso calc R 1
C C59 0.2412(3) 0.6183(3) 0.4169(2) 0.0605(19) Uani d U 1
H H59A 0.2089 0.6270 0.4304 0.091 Uiso calc R 1
H H59B 0.2625 0.6496 0.4175 0.091 Uiso calc R 1
H H59C 0.2567 0.5900 0.4351 0.091 Uiso calc R 1
C C60 0.2004(3) 0.5494(3) 0.3658(3) 0.065(2) Uani d U 1
H H60A 0.1688 0.5575 0.3808 0.098 Uiso calc R 1
H H60B 0.2170 0.5209 0.3828 0.098 Uiso calc R 1
H H60C 0.1944 0.5382 0.3336 0.098 Uiso calc R 1
C C61 0.3789(2) 0.5046(2) 0.42095(18) 0.0285(12) Uani d U 1
C C62 0.3846(3) 0.4989(3) 0.4750(2) 0.0465(15) Uani d U 1
C C63 0.3358(3) 0.5108(4) 0.4998(3) 0.082(3) Uani d U 1
H H63A 0.3100 0.4869 0.4883 0.122 Uiso calc R 1
H H63B 0.3261 0.5473 0.4937 0.122 Uiso calc R 1
H H63C 0.3400 0.5057 0.5334 0.122 Uiso calc R 1
C C64 0.3997(5) 0.4408(4) 0.4857(3) 0.136(5) Uani d U 1
H H64A 0.4253 0.4295 0.4637 0.204 Uiso calc R 1
H H64B 0.3706 0.4180 0.4826 0.204 Uiso calc R 1
H H64C 0.4126 0.4385 0.5175 0.204 Uiso calc R 1
C C65 0.4266(5) 0.5344(6) 0.4921(3) 0.148(6) Uani d U 1
H H65A 0.4181 0.5713 0.4862 0.114 Uiso calc R 1
H H65B 0.4573 0.5255 0.4756 0.114 Uiso calc R 1
H H65C 0.4314 0.5291 0.5256 0.114 Uiso calc R 1
C C66 0.4653(2) 0.42595(19) 0.3331(2) 0.0313(12) Uani d U 1
C C67 0.5153(2) 0.4070(2) 0.3534(2) 0.0334(12) Uani d U 1
C C68 0.5431(3) 0.4568(3) 0.3699(3) 0.076(3) Uani d U 1
H H68A 0.5752 0.4466 0.3831 0.114 Uiso calc R 1
H H68B 0.5234 0.4749 0.3936 0.114 Uiso calc R 1
H H68C 0.5485 0.4804 0.3434 0.114 Uiso calc R 1
C C69 0.5466(3) 0.3807(3) 0.3149(3) 0.072(2) Uani d U 1
H H69A 0.5782 0.3688 0.3280 0.108 Uiso calc R 1
H H69B 0.5530 0.4062 0.2900 0.108 Uiso calc R 1
H H69C 0.5286 0.3504 0.3022 0.108 Uiso calc R 1
C C70 0.5076(3) 0.3690(4) 0.3942(4) 0.110(4) Uani d U 1
H H70A 0.5400 0.3577 0.4062 0.165 Uiso calc R 1
H H70B 0.4890 0.3381 0.3836 0.165 Uiso calc R 1
H H70C 0.4891 0.3868 0.4189 0.165 Uiso calc R 1

loop_
_atom_site_aniso_label
_atom_site_aniso_U_11
_atom_site_aniso_U_22
_atom_site_aniso_U_33
_atom_site_aniso_U_12
_atom_site_aniso_U_13
_atom_site_aniso_U_23
Mn1 0.0179(12) 0.0280(7) 0.0220(9) 0.0034(7) -0.0035(7) 0.0029(6)
Mn2 0.0242(12) 0.0273(8) 0.0197(12) 0.0021(7) -0.0068(7) 0.0050(7)
Mn3 0.0298(7) 0.0284(5) 0.0268(8) -0.0048(5) 0.0049(6) 0.0020(5)
Mn4 0.0285(6) 0.0273(6) 0.0263(5) -0.0006(4) -0.0027(4) -0.0016(4)
Mn5 0.0382(6) 0.0293(6) 0.0268(7) -0.0066(6) 0.0021(5) 0.0028(5)
Mn6 0.0370(6) 0.0272(6) 0.0272(5) -0.0036(4) -0.0016(4) -0.0011(5)
O1 0.0277(19) 0.0207(16) 0.0142(17) -0.0027(14) 0.0006(14) 0.0015(13)
O2 0.0222(18) 0.0187(15) 0.0157(16) -0.0025(13) 0.0001(13) 0.0018(13)
O3 0.061(3) 0.037(2) 0.033(2) -0.014(2) 0.001(2) -0.0082(18)
O4 0.066(3) 0.075(4) 0.053(3) -0.017(3) 0.007(3) -0.026(3)
O5 0.030(2) 0.037(2) 0.032(2) -0.0085(17) -0.0059(17) -0.0022(16)
O6 0.030(2) 0.0251(18) 0.030(2) -0.0017(15) 0.0021(16) 0.0028(15)
O7 0.030(2) 0.0263(18) 0.029(2) -0.0018(16) -0.0043(16) 0.0059(15)
O8 0.042(2) 0.0254(18) 0.032(2) -0.0029(17) 0.0022(17) 0.0041(16)
O9 0.042(2) 0.042(2) 0.039(2) -0.0072(19) 0.008(2) 0.0053(18)
O10 0.072(3) 0.044(2) 0.055(3) 0.000(2) 0.021(2) 0.003(2)
O11 0.041(2) 0.039(2) 0.025(2) 0.0003(18) -0.0033(17) 0.0065(17)
O12 0.055(3) 0.031(2) 0.027(2) -0.0052(18) 0.0046(18) -0.0037(16)
O13 0.039(2) 0.0265(18) 0.026(2) 0.0054(16) 0.0084(16) -0.0014(15)
O14 0.038(2) 0.029(2) 0.030(2) 0.0017(17) 0.0083(17) 0.0041(16)
O15 0.026(2) 0.038(2) 0.023(2) 0.0012(16) -0.0026(15) 0.0047(16)
O16 0.036(2) 0.041(2) 0.027(2) -0.0042(18) -0.0077(17) 0.0049(17)
O17 0.077(4) 0.054(3) 0.033(3) -0.025(2) -0.015(2) -0.003(2)
O18 0.134(6) 0.059(3) 0.060(4) -0.026(4) 0.009(4) -0.022(3)
O19 0.049(3) 0.0256(19) 0.031(2) -0.0052(17) 0.0003(18) -0.0031(16)
O20 0.032(2) 0.0216(18) 0.033(2) -0.0031(15) 0.0045(16) 0.0007(15)
O21 0.028(2) 0.0334(19) 0.030(2) -0.0056(16) 0.0029(16) -0.0046(16)
O22 0.031(2) 0.039(2) 0.030(2) -0.0094(17) 0.0036(17) 0.0075(17)
O23 0.049(3) 0.032(2) 0.036(2) -0.0027(18) 0.0134(19) 0.0038(17)
O24 0.098(5) 0.054(3) 0.078(4) -0.022(3) 0.038(3) -0.014(3)
O25 0.031(2) 0.0336(19) 0.027(2) 0.0006(16) 0.0025(16) 0.0069(15)
O26 0.0237(19) 0.0320(19) 0.027(2) 0.0047(15) 0.0016(15) 0.0050(15)
O27 0.0251(19) 0.0273(17) 0.026(2) 0.0064(15) -0.0045(15) -0.0011(15)
O28 0.034(2) 0.0311(19) 0.028(2) 0.0022(16) 0.0019(17) -0.0048(15)
O29 0.042(2) 0.0310(19) 0.0251(19) -0.0116(17) 0.0053(17) -0.0025(15)
O30 0.043(2) 0.034(2) 0.0220(19) -0.0097(18) -0.0060(17) 0.0009(16)
C1 0.053(4) 0.053(4) 0.046(4) -0.008(3) -0.005(3) -0.003(3)
C2 0.080(5) 0.081(5) 0.047(4) -0.008(4) -0.011(4) -0.029(4)
C3 0.074(5) 0.135(9) 0.115(8) -0.049(5) -0.013(5) -0.052(7)
C4 0.115(8) 0.064(5) 0.129(9) -0.013(5) -0.032(7) -0.020(5)
C5 0.260(15) 0.117(8) 0.060(5) -0.096(9) -0.066(7) 0.012(6)
C6 0.028(3) 0.026(3) 0.037(3) 0.000(2) -0.001(2) 0.010(2)
C7 0.026(3) 0.042(3) 0.039(3) -0.008(2) -0.002(2) 0.005(3)
C8 0.038(4) 0.090(5) 0.051(4) -0.015(4) -0.010(3) 0.015(4)
C9 0.035(4) 0.063(4) 0.053(4) 0.002(3) 0.007(3) 0.001(3)
C10 0.071(5) 0.024(3) 0.068(5) -0.012(3) -0.013(4) -0.007(3)
C11 0.023(3) 0.029(3) 0.034(3) -0.004(2) -0.004(2) 0.001(2)
C12 0.041(3) 0.021(3) 0.037(3) 0.002(2) 0.003(2) 0.001(2)
C13 0.068(5) 0.032(3) 0.047(4) 0.009(3) 0.003(3) 0.008(3)
C14 0.079(5) 0.037(3) 0.057(4) 0.022(3) 0.024(4) 0.004(3)
C15 0.041(4) 0.045(4) 0.058(4) -0.024(3) 0.003(3) 0.008(3)
C16 0.053(4) 0.045(3) 0.041(4) -0.012(3) 0.004(3) 0.000(3)
C17 0.043(3) 0.041(3) 0.034(3) -0.003(3) 0.004(3) 0.011(3)
C18 0.087(6) 0.043(3) 0.053(4) 0.002(4) 0.016(4) 0.007(3)
C19 0.054(4) 0.065(5) 0.083(6) -0.011(3) -0.017(4) 0.021(4)
C20 0.065(5) 0.061(4) 0.041(4) -0.001(4) 0.006(3) 0.012(3)
C21 0.037(3) 0.034(3) 0.021(3) 0.003(2) 0.006(2) 0.003(2)
C22 0.044(4) 0.050(3) 0.024(3) -0.007(3) 0.007(2) -0.001(2)
C23 0.062(4) 0.057(4) 0.030(3) 0.006(3) 0.007(3) 0.011(3)
C24 0.099(6) 0.066(4) 0.029(3) 0.032(4) 0.010(4) 0.006(3)
C25 0.065(4) 0.063(4) 0.033(3) -0.002(3) -0.008(3) -0.001(3)
C26 0.030(3) 0.041(3) 0.031(3) 0.004(2) 0.006(2) -0.007(2)
C27 0.050(4) 0.037(3) 0.033(3) 0.011(3) 0.020(3) 0.000(2)
C28 0.086(5) 0.047(4) 0.040(4) 0.011(3) -0.004(3) -0.012(3)
C29 0.043(4) 0.039(3) 0.046(4) 0.010(3) 0.008(3) -0.002(3)
C30 0.086(6) 0.049(4) 0.080(5) 0.019(4) 0.057(5) 0.008(4)
C31 0.030(3) 0.034(3) 0.027(3) 0.005(2) -0.004(2) 0.002(2)
C32 0.035(3) 0.046(3) 0.029(3) 0.010(3) -0.003(2) 0.004(2)
C33 0.037(3) 0.051(4) 0.044(4) 0.018(3) -0.005(3) 0.001(3)
C34 0.063(4) 0.041(3) 0.042(4) 0.010(3) 0.005(3) 0.014(3)
C35 0.041(4) 0.070(4) 0.047(4) 0.013(3) -0.016(3) -0.007(3)
C36 0.103(6) 0.064(4) 0.035(4) -0.030(4) 0.006(4) 0.007(4)
C37 0.093(5) 0.054(4) 0.044(4) -0.025(4) -0.015(4) -0.001(3)
C38 0.103(7) 0.095(6) 0.051(4) -0.012(5) -0.013(4) -0.014(4)
C39 0.083(6) 0.116(7) 0.077(6) -0.015(5) -0.001(5) -0.013(5)
C40 0.111(7) 0.056(4) 0.077(5) -0.028(4) -0.018(5) 0.011(4)
C41 0.035(3) 0.028(3) 0.030(3) 0.006(2) 0.006(2) -0.002(2)
C42 0.045(3) 0.018(3) 0.044(3) -0.002(2) -0.001(3) -0.008(2)
C43 0.056(4) 0.026(3) 0.048(4) 0.003(3) 0.006(3) -0.008(3)
C44 0.072(4) 0.029(3) 0.059(4) -0.006(3) 0.017(3) 0.004(3)
C45 0.092(5) 0.028(3) 0.061(4) 0.015(3) -0.023(4) -0.008(3)
C46 0.032(3) 0.023(3) 0.036(3) -0.002(2) 0.002(2) -0.002(2)
C47 0.026(3) 0.036(3) 0.046(3) -0.013(2) -0.001(2) 0.006(2)
C48 0.034(4) 0.060(4) 0.072(5) -0.004(3) -0.009(3) 0.014(4)
C49 0.048(4) 0.051(4) 0.083(5) -0.022(3) -0.005(4) -0.014(3)
C50 0.042(4) 0.094(6) 0.062(5) -0.017(4) 0.006(3) 0.009(4)
C51 0.073(5) 0.033(3) 0.046(4) -0.003(3) 0.016(4) -0.001(3)
C52 0.077(5) 0.049(4) 0.055(4) -0.012(3) 0.023(4) 0.008(3)
C53 0.086(6) 0.083(6) 0.096(6) -0.038(5) 0.003(5) 0.006(5)
C54 0.108(7) 0.056(4) 0.094(7) 0.004(4) 0.010(5) 0.021(4)
C55 0.157(10) 0.073(6) 0.091(6) -0.028(6) 0.068(7) -0.003(5)
C56 0.029(3) 0.031(3) 0.030(3) 0.008(2) 0.001(2) 0.002(2)
C57 0.032(3) 0.038(3) 0.033(3) 0.008(2) 0.004(2) -0.003(2)
C58 0.052(4) 0.083(5) 0.067(5) 0.039(4) 0.013(4) 0.018(4)
C59 0.050(4) 0.082(5) 0.050(4) 0.013(4) 0.009(3) -0.017(3)
C60 0.050(4) 0.067(4) 0.080(6) -0.009(3) 0.021(4) -0.016(4)
C61 0.032(3) 0.030(3) 0.023(3) 0.003(2) -0.002(2) 0.001(2)
C62 0.058(4) 0.057(4) 0.024(3) -0.003(3) -0.004(3) 0.008(3)
C63 0.103(6) 0.114(7) 0.028(4) 0.028(5) 0.017(4) 0.005(4)
C64 0.219(13) 0.132(7) 0.056(6) 0.103(8) 0.008(7) 0.047(6)
C65 0.177(10) 0.178(14) 0.048(5) -0.094(12) -0.060(6) 0.054(7)
C66 0.037(3) 0.019(2) 0.038(3) 0.009(2) -0.002(3) 0.001(2)
C67 0.026(3) 0.038(3) 0.037(3) 0.011(2) -0.001(2) 0.008(2)
C68 0.076(6) 0.057(4) 0.095(6) 0.013(4) -0.050(5) -0.015(4)
C69 0.045(4) 0.101(6) 0.070(5) 0.036(4) -0.015(4) -0.033(4)
C70 0.045(5) 0.148(8) 0.137(8) 0.019(5) 0.006(5) 0.116(7)

loop_
_atom_type_symbol
_atom_type_description
_atom_type_scat_dispersion_real
_atom_type_scat_dispersion_imag
_atom_type_scat_source
C C 0.0033 0.0016 'International Tables Vol C Tables 4.2.6.8 and 6.1.1.4'
H H 0.0000 0.0000 'International Tables Vol C Tables 4.2.6.8 and 6.1.1.4'
O O 0.0106 0.0060 'International Tables Vol C Tables 4.2.6.8 and 6.1.1.4'
Mn Mn 0.3368 0.7283 'International Tables Vol C Tables 4.2.6.8 and 6.1.1.4'

loop_
_geom_angle_atom_site_label_1
_geom_angle_atom_site_label_2
_geom_angle_atom_site_label_3
_geom_angle
_geom_angle_publ_flag
O1 Mn1 O2 85.20(16) y
O1 Mn1 O13 95.13(17) ?
O2 Mn1 O13 173.1(2) ?
O1 Mn1 O26 172.7(2) ?
O2 Mn1 O26 94.59(17) ?
O13 Mn1 O26 85.95(17) y
O1 Mn1 O20 99.50(17) y
O2 Mn1 O20 85.44(17) y
O13 Mn1 O20 87.73(17) ?
O26 Mn1 O20 87.74(16) ?
O1 Mn1 O6 85.62(17) y
O2 Mn1 O6 97.97(17) y
O13 Mn1 O6 88.90(17) ?
O26 Mn1 O6 87.19(16) ?
O20 Mn1 O6 174.10(16) ?
O1 Mn1 Mn2 43.23(12) y
O2 Mn1 Mn2 42.04(11) y
O13 Mn1 Mn2 137.82(15) ?
O26 Mn1 Mn2 136.27(15) ?
O20 Mn1 Mn2 92.91(13) ?
O6 Mn1 Mn2 92.84(14) ?
O1 Mn1 Mn3 106.04(14) ?
O2 Mn1 Mn3 42.51(11) ?
O13 Mn1 Mn3 131.28(16) ?
O26 Mn1 Mn3 78.34(13) ?
O20 Mn1 Mn3 46.30(11) ?
O6 Mn1 Mn3 135.13(14) ?
Mn2 Mn1 Mn3 71.09(8) ?
O1 Mn1 Mn5 42.32(12) ?
O2 Mn1 Mn5 104.81(13) ?
O13 Mn1 Mn5 79.75(13) ?
O26 Mn1 Mn5 131.23(15) ?
O20 Mn1 Mn5 137.24(13) ?
O6 Mn1 Mn5 46.53(11) ?
Mn2 Mn1 Mn5 71.48(8) ?
Mn3 Mn1 Mn5 142.56(8) ?
O1 Mn2 O2 85.06(17) y
O1 Mn2 O15 94.47(17) ?
O2 Mn2 O15 172.4(3) ?
O1 Mn2 O27 172.1(2) ?
O2 Mn2 O27 96.73(17) ?
O15 Mn2 O27 84.79(17) ?
O1 Mn2 O21 84.64(16) y
O2 Mn2 O21 99.23(17) ?
O15 Mn2 O21 88.44(17) ?
O27 Mn2 O21 87.49(17) ?
O1 Mn2 O7 100.00(17) ?
O2 Mn2 O7 86.54(16) y
O15 Mn2 O7 85.92(16) ?
O27 Mn2 O7 87.79(16) ?
O21 Mn2 O7 172.94(18) ?
O1 Mn2 Mn1 42.13(12) ?
O2 Mn2 Mn1 42.94(12) ?
O15 Mn2 Mn1 136.13(15) ?
O27 Mn2 Mn1 139.08(15) ?
O21 Mn2 Mn1 92.31(14) ?
O7 Mn2 Mn1 94.69(14) ?
O1 Mn2 Mn6 42.37(11) ?
O2 Mn2 Mn6 106.24(14) ?
O15 Mn2 Mn6 78.19(12) ?
O27 Mn2 Mn6 130.05(15) ?
O21 Mn2 Mn6 45.98(11) ?
O7 Mn2 Mn6 136.32(13) ?
Mn1 Mn2 Mn6 71.40(8) ?
O1 Mn2 Mn4 106.39(15) ?
O2 Mn2 Mn4 43.33(11) ?
O15 Mn2 Mn4 130.05(15) ?
O27 Mn2 Mn4 79.85(13) ?
O21 Mn2 Mn4 137.33(14) ?
O7 Mn2 Mn4 46.54(10) ?
Mn1 Mn2 Mn4 72.87(8) ?
Mn6 Mn2 Mn4 144.25(10) ?
O22 Mn3 O25 165.43(17) ?
O22 Mn3 O2 99.55(15) ?
O25 Mn3 O2 92.92(15) ?
O22 Mn3 O29 99.39(16) ?
O25 Mn3 O29 87.36(16) ?
O2 Mn3 O29 93.06(15) ?
O22 Mn3 O23 80.91(16) ?
O25 Mn3 O23 86.94(16) ?
O2 Mn3 O23 177.71(17) ?
O29 Mn3 O23 84.65(15) ?
O22 Mn3 O20 91.52(16) ?
O25 Mn3 O20 83.50(15) ?
O2 Mn3 O20 78.74(13) ?
O29 Mn3 O20 167.35(17) ?
O23 Mn3 O20 103.51(16) ?
O22 Mn3 Mn1 109.38(12) ?
O25 Mn3 Mn1 76.67(11) ?
O2 Mn3 Mn1 36.14(10) ?
O29 Mn3 Mn1 123.60(13) ?
O23 Mn3 Mn1 145.80(14) ?
O20 Mn3 Mn1 45.54(10) ?
O5 Mn4 O30 103.73(16) ?
O5 Mn4 O2 99.76(14) ?
O30 Mn4 O2 92.72(14) ?
O5 Mn4 O3 84.14(16) ?
O30 Mn4 O3 87.47(15) ?
O2 Mn4 O3 175.93(16) ?
O5 Mn4 O28 164.37(15) ?
O30 Mn4 O28 85.18(15) ?
O2 Mn4 O28 92.52(14) ?
O3 Mn4 O28 83.44(16) ?
O5 Mn4 O7 91.17(15) ?
O30 Mn4 O7 164.11(16) ?
O2 Mn4 O7 79.13(13) ?
O3 Mn4 O7 99.71(15) ?
O28 Mn4 O7 81.62(14) ?
O5 Mn4 Mn2 109.23(13) ?
O30 Mn4 Mn2 121.42(12) ?
O2 Mn4 Mn2 35.67(9) ?
O3 Mn4 Mn2 141.82(13) ?
O28 Mn4 Mn2 75.64(11) ?
O7 Mn4 Mn2 46.32(10) ?
O8 Mn5 O11 104.87(16) ?
O8 Mn5 O1 100.98(15) ?
O11 Mn5 O1 93.90(15) ?
O8 Mn5 O9 82.50(16) ?
O11 Mn5 O9 87.71(16) ?
O1 Mn5 O9 175.63(15) ?
O8 Mn5 O14 164.17(17) ?
O11 Mn5 O14 83.04(16) ?
O1 Mn5 O14 91.97(14) ?
O9 Mn5 O14 84.18(15) ?
O8 Mn5 O6 91.82(16) ?
O11 Mn5 O6 162.73(15) ?
O1 Mn5 O6 78.34(13) ?
O9 Mn5 O6 99.00(16) ?
O14 Mn5 O6 81.85(14) ?
O8 Mn5 Mn1 110.21(13) ?
O11 Mn5 Mn1 121.58(13) ?
O1 Mn5 Mn1 35.23(10) ?
O9 Mn5 Mn1 141.03(13) ?
O14 Mn5 Mn1 75.58(11) ?
O6 Mn5 Mn1 45.89(10) ?
O16 Mn6 O1 91.93(14) ?
O16 Mn6 O19 166.67(16) ?
O1 Mn6 O19 99.01(14) ?
O16 Mn6 O12 85.51(16) ?
O1 Mn6 O12 94.59(14) ?
O19 Mn6 O12 101.07(15) ?
O16 Mn6 O17 86.17(17) ?
O1 Mn6 O17 178.08(17) ?
O19 Mn6 O17 82.85(17) ?
O12 Mn6 O17 85.50(17) ?
O16 Mn6 O21 84.43(15) ?
O1 Mn6 O21 77.95(13) ?
O19 Mn6 O21 90.40(15) ?
O12 Mn6 O21 167.24(15) ?
O17 Mn6 O21 101.61(17) ?
O16 Mn6 Mn2 76.05(12) ?
O1 Mn6 Mn2 36.08(10) ?
O19 Mn6 Mn2 108.73(12) ?
O12 Mn6 Mn2 124.41(12) ?
O17 Mn6 Mn2 142.83(14) ?
O21 Mn6 Mn2 45.17(11) ?
Mn1 O1 Mn2 94.65(17) ?
Mn1 O1 Mn5 102.45(18) ?
Mn2 O1 Mn5 116.66(17) ?
Mn1 O1 Mn6 118.48(17) ?
Mn2 O1 Mn6 101.55(17) ?
Mn5 O1 Mn6 120.64(15) y
Mn1 O2 Mn2 95.02(16) ?
Mn1 O2 Mn3 101.35(16) ?
Mn2 O2 Mn3 117.80(18) ?
Mn1 O2 Mn4 118.83(18) ?
Mn2 O2 Mn4 101.00(16) ?
Mn3 O2 Mn4 120.65(16) y
C1 O3 Mn4 131.8(4) ?
C1 O4 H4 109.5 ?
C6 O5 Mn4 128.8(4) ?
C6 O6 Mn1 124.8(3) ?
C6 O6 Mn5 143.6(3) ?
Mn1 O6 Mn5 87.58(14) ?
C11 O7 Mn2 122.5(3) ?
C11 O7 Mn4 144.6(3) ?
Mn2 O7 Mn4 87.14(13) ?
C11 O8 Mn5 129.1(3) ?
C16 O9 Mn5 136.0(4) ?
C16 O10 H10 109.5 ?
C21 O11 Mn5 133.3(3) ?
C21 O12 Mn6 125.1(3) ?
C26 O13 Mn1 134.5(4) ?
C26 O14 Mn5 126.1(3) ?
C31 O15 Mn2 132.3(4) ?
C31 O16 Mn6 129.3(3) ?
C36 O17 Mn6 131.9(6) ?
C36 O18 H18 109.5 ?
C41 O19 Mn6 127.1(3) ?
C41 O20 Mn1 121.9(3) ?
C41 O20 Mn3 146.4(4) ?
Mn1 O20 Mn3 88.16(15) ?
C46 O21 Mn2 123.1(3) ?
C46 O21 Mn6 145.2(3) ?
Mn2 O21 Mn6 88.85(15) ?
C46 O22 Mn3 127.2(3) ?
C51 O23 Mn3 127.4(4) ?
C51 O24 H24 109.5 ?
C66 O25 Mn3 127.9(3) ?
C66 O26 Mn1 132.6(4) ?
C56 O27 Mn2 133.4(3) ?
C56 O28 Mn4 126.4(3) ?
C61 O29 Mn3 123.9(3) ?
C61 O30 Mn4 131.6(4) ?
O3 C1 O4 123.9(6) ?
O3 C1 C2 120.7(7) ?
O4 C1 C2 115.4(6) ?
C5 C2 C4 110.3(8) ?
C5 C2 C1 107.9(7) ?
C4 C2 C1 107.5(7) ?
C5 C2 C3 112.6(9) ?
C4 C2 C3 109.9(8) ?
C1 C2 C3 108.5(6) ?
C2 C3 H3A 109.5 ?
C2 C3 H3B 109.5 ?
H3A C3 H3B 109.5 ?
C2 C3 H3C 109.5 ?
H3A C3 H3C 109.5 ?
H3B C3 H3C 109.5 ?
C2 C4 H4A 109.5 ?
C2 C4 H4B 109.5 ?
H4A C4 H4B 109.5 ?
C2 C4 H4C 109.5 ?
H4A C4 H4C 109.5 ?
H4B C4 H4C 109.5 ?
C2 C5 H5A1 109.5 ?
C2 C5 H5A2 109.5 ?
H5A1 C5 H5A2 109.5 ?
C2 C5 H5A3 109.5 ?
H5A1 C5 H5A3 109.5 ?
H5A2 C5 H5A3 109.5 ?
O5 C6 O6 122.3(5) ?
O5 C6 C7 119.7(5) ?
O6 C6 C7 118.1(5) ?
C6 C7 C9 111.0(5) ?
C6 C7 C8 110.5(5) ?
C9 C7 C8 112.0(6) ?
C6 C7 C15 106.6(5) ?
C9 C7 C15 109.1(5) ?
C8 C7 C15 107.4(5) ?
C7 C8 H8A 109.5 ?
C7 C8 H8B 109.5 ?
H8A C8 H8B 109.5 ?
C7 C8 H8C 109.5 ?
H8A C8 H8C 109.5 ?
H8B C8 H8C 109.5 ?
C7 C9 H9A 109.5 ?
C7 C9 H9B 109.5 ?
H9A C9 H9B 109.5 ?
C7 C9 H9C 109.5 ?
H9A C9 H9C 109.5 ?
H9B C9 H9C 109.5 ?
C12 C10 H10A 109.5 ?
C12 C10 H10B 109.5 ?
H10A C10 H10B 109.5 ?
C12 C10 H10C 109.5 ?
H10A C10 H10C 109.5 ?
H10B C10 H10C 109.5 ?
O8 C11 O7 124.2(5) ?
O8 C11 C12 118.4(5) ?
O7 C11 C12 117.5(5) ?
C11 C12 C10 106.8(5) ?
C11 C12 C14 111.0(5) ?
C10 C12 C14 111.2(6) ?
C11 C12 C13 109.5(5) ?
C10 C12 C13 107.9(5) ?
C14 C12 C13 110.3(5) ?
C12 C13 H13A 109.5 ?
C12 C13 H13B 109.5 ?
H13A C13 H13B 109.5 ?
C12 C13 H13C 109.5 ?
H13A C13 H13C 109.5 ?
H13B C13 H13C 109.5 ?
C12 C14 H14A 109.5 ?
C12 C14 H14B 109.5 ?
H14A C14 H14B 109.5 ?
C12 C14 H14C 109.5 ?
H14A C14 H14C 109.5 ?
H14B C14 H14C 109.5 ?
C7 C15 H15A 109.5 ?
C7 C15 H15B 109.5 ?
H15A C15 H15B 109.5 ?
C7 C15 H15C 109.5 ?
H15A C15 H15C 109.5 ?
H15B C15 H15C 109.5 ?
O9 C16 O10 121.7(6) ?
O9 C16 C17 123.3(6) ?
O10 C16 C17 114.8(6) ?
C18 C17 C19 111.1(6) ?
C18 C17 C16 110.4(5) ?
C19 C17 C16 105.1(5) ?
C18 C17 C20 111.9(6) ?
C19 C17 C20 110.3(6) ?
C16 C17 C20 107.7(5) ?
C17 C18 H18A 109.5 ?
C17 C18 H18B 109.5 ?
H18A C18 H18B 109.5 ?
C17 C18 H18C 109.5 ?
H18A C18 H18C 109.5 ?
H18B C18 H18C 109.5 ?
C17 C19 H19A 109.5 ?
C17 C19 H19B 109.5 ?
H19A C19 H19B 109.5 ?
C17 C19 H19C 109.5 ?
H19A C19 H19C 109.5 ?
H19B C19 H19C 109.5 ?
C17 C20 H20A 109.5 ?
C17 C20 H20B 109.5 ?
H20A C20 H20B 109.5 ?
C17 C20 H20C 109.5 ?
H20A C20 H20C 109.5 ?
H20B C20 H20C 109.5 ?
O11 C21 O12 124.2(5) ?
O11 C21 C22 117.4(5) ?
O12 C21 C22 118.3(5) ?
C24 C22 C23 109.7(5) ?
C24 C22 C25 110.2(6) ?
C23 C22 C25 107.7(6) ?
C24 C22 C21 109.4(5) ?
C23 C22 C21 110.8(5) ?
C25 C22 C21 109.1(5) ?
C22 C23 H23A 109.5 ?
C22 C23 H23B 109.5 ?
H23A C23 H23B 109.5 ?
C22 C23 H23C 109.5 ?
H23A C23 H23C 109.5 ?
H23B C23 H23C 109.5 ?
C22 C24 H24A 109.5 ?
C22 C24 H24B 109.5 ?
H24A C24 H24B 109.5 ?
C22 C24 H24C 109.5 ?
H24A C24 H24C 109.5 ?
H24B C24 H24C 109.5 ?
C22 C25 H25A 109.5 ?
C22 C25 H25B 109.5 ?
H25A C25 H25B 109.5 ?
C22 C25 H25C 109.5 ?
H25A C25 H25C 109.5 ?
H25B C25 H25C 109.5 ?
O14 C26 O13 123.3(5) ?
O14 C26 C27 119.9(5) ?
O13 C26 C27 116.9(5) ?
C30 C27 C26 111.7(5) ?
C30 C27 C29 111.7(6) ?
C26 C27 C29 110.3(5) ?
C30 C27 C28 109.0(6) ?
C26 C27 C28 104.8(5) ?
C29 C27 C28 109.1(5) ?
C27 C28 H28A 109.5 ?
C27 C28 H28B 109.5 ?
H28A C28 H28B 109.5 ?
C27 C28 H28C 109.5 ?
H28A C28 H28C 109.5 ?
H28B C28 H28C 109.5 ?
C27 C29 H29A 109.5 ?
C27 C29 H29B 109.5 ?
H29A C29 H29B 109.5 ?
C27 C29 H29C 109.5 ?
H29A C29 H29C 109.5 ?
H29B C29 H29C 109.5 ?
C27 C30 H30A 109.5 ?
C27 C30 H30B 109.5 ?
H30A C30 H30B 109.5 ?
C27 C30 H30C 109.5 ?
H30A C30 H30C 109.5 ?
H30B C30 H30C 109.5 ?
O16 C31 O15 123.9(5) ?
O16 C31 C32 118.3(5) ?
O15 C31 C32 117.8(5) ?
C31 C32 C35 111.3(5) ?
C31 C32 C33 111.0(5) ?
C35 C32 C33 110.4(5) ?
C31 C32 C34 105.6(5) ?
C35 C32 C34 108.9(5) ?
C33 C32 C34 109.6(5) ?
C32 C33 H33A 109.5 ?
C32 C33 H33B 109.5 ?
H33A C33 H33B 109.5 ?
C32 C33 H33C 109.5 ?
H33A C33 H33C 109.5 ?
H33B C33 H33C 109.5 ?
C32 C34 H34A 109.5 ?
C32 C34 H34B 109.5 ?
H34A C34 H34B 109.5 ?
C32 C34 H34C 109.5 ?
H34A C34 H34C 109.5 ?
H34B C34 H34C 109.5 ?
C32 C35 H35A 109.5 ?
C32 C35 H35B 109.5 ?
H35A C35 H35B 109.5 ?
C32 C35 H35C 109.5 ?
H35A C35 H35C 109.5 ?
H35B C35 H35C 109.5 ?
O17 C36 O18 122.0(8) ?
O17 C36 C37 123.6(8) ?
O18 C36 C37 114.3(7) ?
C40 C37 C38 116.1(8) ?
C40 C37 C36 106.2(7) ?
C38 C37 C36 109.8(7) ?
C40 C37 C39 106.8(8) ?
C38 C37 C39 109.4(7) ?
C36 C37 C39 108.3(7) ?
C37 C38 H38A 109.5 ?
C37 C38 H38B 109.5 ?
H38A C38 H38B 109.5 ?
C37 C38 H38C 109.5 ?
H38A C38 H38C 109.5 ?
H38B C38 H38C 109.5 ?
C37 C39 H39A 109.5 ?
C37 C39 H39B 109.5 ?
H39A C39 H39B 109.5 ?
C37 C39 H39C 109.5 ?
H39A C39 H39C 109.5 ?
H39B C39 H39C 109.5 ?
C37 C40 H40A 109.5 ?
C37 C40 H40B 109.5 ?
H40A C40 H40B 109.5 ?
C37 C40 H40C 109.5 ?
H40A C40 H40C 109.5 ?
H40B C40 H40C 109.5 ?
O19 C41 O20 124.2(5) ?
O19 C41 C42 118.9(5) ?
O20 C41 C42 116.9(5) ?
C45 C42 C44 112.0(6) ?
C45 C42 C43 110.1(5) ?
C44 C42 C43 108.7(5) ?
C45 C42 C41 109.9(5) ?
C44 C42 C41 106.8(5) ?
C43 C42 C41 109.2(5) ?
C42 C43 H43A 109.5 ?
C42 C43 H43B 109.5 ?
H43A C43 H43B 109.5 ?
C42 C43 H43C 109.5 ?
H43A C43 H43C 109.5 ?
H43B C43 H43C 109.5 ?
C42 C44 H44A 109.5 ?
C42 C44 H44B 109.5 ?
H44A C44 H44B 109.5 ?
C42 C44 H44C 109.5 ?
H44A C44 H44C 109.5 ?
H44B C44 H44C 109.5 ?
C42 C45 H45A 109.5 ?
C42 C45 H45B 109.5 ?
H45A C45 H45B 109.5 ?
C42 C45 H45C 109.5 ?
H45A C45 H45C 109.5 ?
H45B C45 H45C 109.5 ?
O21 C46 O22 121.9(5) ?
O21 C46 C47 119.0(5) ?
O22 C46 C47 119.1(5) ?
C46 C47 C49 106.9(5) ?
C46 C47 C50 112.5(5) ?
C49 C47 C50 107.9(5) ?
C46 C47 C48 109.1(5) ?
C49 C47 C48 111.3(6) ?
C50 C47 C48 109.1(6) ?
C47 C48 H48A 109.5 ?
C47 C48 H48B 109.5 ?
H48A C48 H48B 109.5 ?
C47 C48 H48C 109.5 ?
H48A C48 H48C 109.5 ?
H48B C48 H48C 109.5 ?
C47 C49 H49A 109.5 ?
C47 C49 H49B 109.5 ?
H49A C49 H49B 109.5 ?
C47 C49 H49C 109.5 ?
H49A C49 H49C 109.5 ?
H49B C49 H49C 109.5 ?
C47 C50 H50A 109.5 ?
C47 C50 H50B 109.5 ?
H50A C50 H50B 109.5 ?
C47 C50 H50C 109.5 ?
H50A C50 H50C 109.5 ?
H50B C50 H50C 109.5 ?
O23 C51 O24 123.7(6) ?
O23 C51 C52 121.9(6) ?
O24 C51 C52 114.3(6) ?
C53 C52 C51 107.0(7) ?
C53 C52 C55 111.7(8) ?
C51 C52 C55 111.4(7) ?
C53 C52 C54 108.9(7) ?
C51 C52 C54 107.2(6) ?
C55 C52 C54 110.5(7) ?
C52 C53 H53A 109.5 ?
C52 C53 H53B 109.5 ?
H53A C53 H53B 109.5 ?
C52 C53 H53C 109.5 ?
H53A C53 H53C 109.5 ?
H53B C53 H53C 109.5 ?
C52 C54 H54A 109.5 ?
C52 C54 H54B 109.5 ?
H54A C54 H54B 109.5 ?
C52 C54 H54C 109.5 ?
H54A C54 H54C 109.5 ?
H54B C54 H54C 109.5 ?
C52 C55 H55A 109.5 ?
C52 C55 H55B 109.5 ?
H55A C55 H55B 109.5 ?
C52 C55 H55C 109.5 ?
H55A C55 H55C 109.5 ?
H55B C55 H55C 109.5 ?
O28 C56 O27 124.1(5) ?
O28 C56 C57 119.8(5) ?
O27 C56 C57 116.0(5) ?
C58 C57 C59 111.5(6) ?
C58 C57 C56 107.1(5) ?
C59 C57 C56 112.8(5) ?
C58 C57 C60 109.1(6) ?
C59 C57 C60 108.4(6) ?
C56 C57 C60 107.8(5) ?
C57 C58 H58A 109.5 ?
C57 C58 H58B 109.5 ?
H58A C58 H58B 109.5 ?
C57 C58 H58C 109.5 ?
H58A C58 H58C 109.5 ?
H58B C58 H58C 109.5 ?
C57 C59 H59A 109.5 ?
C57 C59 H59B 109.5 ?
H59A C59 H59B 109.5 ?
C57 C59 H59C 109.5 ?
H59A C59 H59C 109.5 ?
H59B C59 H59C 109.5 ?
C57 C60 H60A 109.5 ?
C57 C60 H60B 109.5 ?
H60A C60 H60B 109.5 ?
C57 C60 H60C 109.5 ?
H60A C60 H60C 109.5 ?
H60B C60 H60C 109.5 ?
O30 C61 O29 123.6(5) ?
O30 C61 C62 118.7(5) ?
O29 C61 C62 117.6(5) ?
C64 C62 C63 108.7(7) ?
C64 C62 C61 108.0(6) ?
C63 C62 C61 111.3(6) ?
C64 C62 C65 107.4(9) ?
C63 C62 C65 111.9(7) ?
C61 C62 C65 109.4(7) ?
C62 C63 H63A 109.5 ?
C62 C63 H63B 109.5 ?
H63A C63 H63B 109.5 ?
C62 C63 H63C 109.5 ?
H63A C63 H63C 109.5 ?
H63B C63 H63C 109.5 ?
C62 C64 H64A 109.5 ?
C62 C64 H64B 109.5 ?
H64A C64 H64B 109.5 ?
C62 C64 H64C 109.5 ?
H64A C64 H64C 109.5 ?
H64B C64 H64C 109.5 ?
C62 C65 H65A 109.5 ?
C62 C65 H65B 109.5 ?
H65A C65 H65B 109.5 ?
C62 C65 H65C 109.5 ?
H65A C65 H65C 109.5 ?
H65B C65 H65C 109.5 ?
O25 C66 O26 124.0(5) ?
O25 C66 C67 120.4(5) ?
O26 C66 C67 115.6(5) ?
C70 C67 C66 111.5(5) ?
C70 C67 C69 110.3(7) ?
C66 C67 C69 110.0(5) ?
C70 C67 C68 110.3(7) ?
C66 C67 C68 106.6(5) ?
C69 C67 C68 108.0(6) ?
C67 C68 H68A 109.5 ?
C67 C68 H68B 109.5 ?
H68A C68 H68B 109.5 ?
C67 C68 H68C 109.5 ?
H68A C68 H68C 109.5 ?
H68B C68 H68C 109.5 ?
C67 C69 H69A 109.5 ?
C67 C69 H69B 109.5 ?
H69A C69 H69B 109.5 ?
C67 C69 H69C 109.5 ?
H69A C69 H69C 109.5 ?
H69B C69 H69C 109.5 ?
C67 C70 H70A 109.5 ?
C67 C70 H70B 109.5 ?
H70A C70 H70B 109.5 ?
C67 C70 H70C 109.5 ?
H70A C70 H70C 109.5 ?
H70B C70 H70C 109.5 ?

loop_
_geom_bond_atom_site_label_1
_geom_bond_atom_site_label_2
_geom_bond_distance
_geom_bond_publ_flag
Mn1 O1 1.846(4) y
Mn1 O2 1.877(4) y
Mn1 O13 1.956(4) y
Mn1 O26 1.985(4) y
Mn1 O20 2.229(4) y
Mn1 O6 2.246(4) y
Mn1 Mn2 2.744(3) y
Mn1 Mn3 3.121(3) ?
Mn1 Mn5 3.125(3) ?
Mn2 O1 1.886(4) y
Mn2 O2 1.845(4) y
Mn2 O15 2.001(4) y
Mn2 O27 1.959(4) y
Mn2 O21 2.222(5) y
Mn2 O7 2.249(4) y
Mn2 Mn6 3.137(3) ?
Mn2 Mn4 3.106(3) ?
Mn3 O22 2.136(4) ?
Mn3 O25 2.140(4) ?
Mn3 O2 2.151(4) y
Mn3 O29 2.197(4) ?
Mn3 O23 2.242(4) y
Mn3 O20 2.257(4) ?
Mn4 O5 2.126(4) ?
Mn4 O30 2.130(4) ?
Mn4 O2 2.171(3) y
Mn4 O3 2.207(4) y
Mn4 O28 2.213(4) ?
Mn4 O7 2.256(4) ?
Mn5 O8 2.084(4) ?
Mn5 O11 2.144(4) ?
Mn5 O1 2.155(4) y
Mn5 O9 2.204(4) y
Mn5 O14 2.237(4) ?
Mn5 O6 2.270(4) ?
Mn6 O16 2.124(4) ?
Mn6 O1 2.159(4) y
Mn6 O19 2.168(4) ?
Mn6 O12 2.200(4) ?
Mn6 O17 2.216(4) y
Mn6 O21 2.253(4) ?
O3 C1 1.252(8) ?
O4 C1 1.308(8) ?
O4 H4 0.8200 ?
O5 C6 1.258(7) ?
O6 C6 1.267(7) ?
O7 C11 1.272(6) ?
O8 C11 1.244(7) ?
O9 C16 1.173(7) ?
O10 C16 1.342(8) ?
O10 H10 0.8200 ?
O11 C21 1.238(6) ?
O12 C21 1.265(6) ?
O13 C26 1.275(7) ?
O14 C26 1.274(7) ?
O15 C31 1.274(6) ?
O16 C31 1.246(6) ?
O17 C36 1.147(8) ?
O18 C36 1.340(10) ?
O18 H18 0.8200 ?
O19 C41 1.247(7) ?
O20 C41 1.265(6) ?
O21 C46 1.270(6) ?
O22 C46 1.272(7) ?
O23 C51 1.214(8) ?
O24 C51 1.326(8) ?
O24 H24 0.8200 ?
O25 C66 1.254(7) ?
O26 C66 1.278(6) ?
O27 C56 1.262(6) ?
O28 C56 1.261(6) ?
O29 C61 1.264(6) ?
O30 C61 1.230(6) ?
C1 C2 1.532(10) ?
C2 C5 1.515(15) ?
C2 C4 1.519(12) ?
C2 C3 1.553(12) ?
C3 H3A 0.9600 ?
C3 H3B 0.9600 ?
C3 H3C 0.9600 ?
C4 H4A 0.9600 ?
C4 H4B 0.9600 ?
C4 H4C 0.9600 ?
C5 H5A1 0.9600 ?
C5 H5A2 0.9600 ?
C5 H5A3 0.9600 ?
C6 C7 1.505(8) ?
C7 C9 1.510(9) ?
C7 C8 1.532(9) ?
C7 C15 1.554(8) ?
C8 H8A 0.9600 ?
C8 H8B 0.9600 ?
C8 H8C 0.9600 ?
C9 H9A 0.9600 ?
C9 H9B 0.9600 ?
C9 H9C 0.9600 ?
C10 C12 1.530(9) ?
C10 H10A 0.9600 ?
C10 H10B 0.9600 ?
C10 H10C 0.9600 ?
C11 C12 1.522(7) ?
C12 C14 1.535(8) ?
C12 C13 1.548(8) ?
C13 H13A 0.9600 ?
C13 H13B 0.9600 ?
C13 H13C 0.9600 ?
C14 H14A 0.9600 ?
C14 H14B 0.9600 ?
C14 H14C 0.9600 ?
C15 H15A 0.9600 ?
C15 H15B 0.9600 ?
C15 H15C 0.9600 ?
C16 C17 1.531(8) ?
C17 C18 1.480(9) ?
C17 C19 1.519(9) ?
C17 C20 1.532(9) ?
C18 H18A 0.9600 ?
C18 H18B 0.9600 ?
C18 H18C 0.9600 ?
C19 H19A 0.9600 ?
C19 H19B 0.9600 ?
C19 H19C 0.9600 ?
C20 H20A 0.9600 ?
C20 H20B 0.9600 ?
C20 H20C 0.9600 ?
C21 C22 1.545(8) ?
C22 C24 1.493(9) ?
C22 C23 1.520(9) ?
C22 C25 1.538(9) ?
C23 H23A 0.9600 ?
C23 H23B 0.9600 ?
C23 H23C 0.9600 ?
C24 H24A 0.9600 ?
C24 H24B 0.9600 ?
C24 H24C 0.9600 ?
C25 H25A 0.9600 ?
C25 H25B 0.9600 ?
C25 H25C 0.9600 ?
C26 C27 1.512(8) ?
C27 C30 1.500(9) ?
C27 C29 1.541(8) ?
C27 C28 1.570(10) ?
C28 H28A 0.9600 ?
C28 H28B 0.9600 ?
C28 H28C 0.9600 ?
C29 H29A 0.9600 ?
C29 H29B 0.9600 ?
C29 H29C 0.9600 ?
C30 H30A 0.9600 ?
C30 H30B 0.9600 ?
C30 H30C 0.9600 ?
C31 C32 1.516(7) ?
C32 C35 1.518(9) ?
C32 C33 1.535(8) ?
C32 C34 1.540(9) ?
C33 H33A 0.9600 ?
C33 H33B 0.9600 ?
C33 H33C 0.9600 ?
C34 H34A 0.9600 ?
C34 H34B 0.9600 ?
C34 H34C 0.9600 ?
C35 H35A 0.9600 ?
C35 H35B 0.9600 ?
C35 H35C 0.9600 ?
C36 C37 1.555(10) ?
C37 C40 1.439(10) ?
C37 C38 1.478(10) ?
C37 C39 1.584(13) ?
C38 H38A 0.9600 ?
C38 H38B 0.9600 ?
C38 H38C 0.9600 ?
C39 H39A 0.9600 ?
C39 H39B 0.9600 ?
C39 H39C 0.9600 ?
C40 H40A 0.9600 ?
C40 H40B 0.9600 ?
C40 H40C 0.9600 ?
C41 C42 1.549(7) ?
C42 C45 1.521(9) ?
C42 C44 1.531(9) ?
C42 C43 1.536(8) ?
C43 H43A 0.9600 ?
C43 H43B 0.9600 ?
C43 H43C 0.9600 ?
C44 H44A 0.9600 ?
C44 H44B 0.9600 ?
C44 H44C 0.9600 ?
C45 H45A 0.9600 ?
C45 H45B 0.9600 ?
C45 H45C 0.9600 ?
C46 C47 1.503(8) ?
C47 C49 1.515(9) ?
C47 C50 1.528(9) ?
C47 C48 1.541(9) ?
C48 H48A 0.9600 ?
C48 H48B 0.9600 ?
C48 H48C 0.9600 ?
C49 H49A 0.9600 ?
C49 H49B 0.9600 ?
C49 H49C 0.9600 ?
C50 H50A 0.9600 ?
C50 H50B 0.9600 ?
C50 H50C 0.9600 ?
C51 C52 1.511(9) ?
C52 C53 1.493(12) ?
C52 C55 1.527(15) ?
C52 C54 1.531(11) ?
C53 H53A 0.9600 ?
C53 H53B 0.9600 ?
C53 H53C 0.9600 ?
C54 H54A 0.9600 ?
C54 H54B 0.9600 ?
C54 H54C 0.9600 ?
C55 H55A 0.9600 ?
C55 H55B 0.9600 ?
C55 H55C 0.9600 ?
C56 C57 1.528(7) ?
C57 C58 1.517(9) ?
C57 C59 1.522(9) ?
C57 C60 1.536(9) ?
C58 H58A 0.9600 ?
C58 H58B 0.9600 ?
C58 H58C 0.9600 ?
C59 H59A 0.9600 ?
C59 H59B 0.9600 ?
C59 H59C 0.9600 ?
C60 H60A 0.9600 ?
C60 H60B 0.9600 ?
C60 H60C 0.9600 ?
C61 C62 1.536(8) ?
C62 C64 1.526(14) ?
C62 C63 1.492(10) ?
C62 C65 1.498(16) ?
C63 H63A 0.9600 ?
C63 H63C 0.9600 ?
C64 H64A 0.9600 ?
C64 H64B 0.9600 ?
C64 H64C 0.9600 ?
C65 H65A 0.9600 ?
C65 H65B 0.9600 ?
C65 H65C 0.9600 ?
C66 C67 1.512(8) ?
C67 C70 1.502(9) ?
C67 C69 1.513(9) ?
C67 C68 1.513(9) ?
C68 H68A 0.9600 ?
C68 H68B 0.9600 ?
C68 H68C 0.9600 ?
C69 H69A 0.9600 ?
C69 H69B 0.9600 ?
C69 H69C 0.9600 ?
C70 H70A 0.9600 ?
C70 H70B 0.9600 ?
C70 H70C 0.9600 ?

loop_
_geom_hbond_atom_site_label_D
_geom_hbond_atom_site_label_H
_geom_hbond_atom_site_label_A
_geom_hbond_distance_DH
_geom_hbond_distance_HA
_geom_hbond_distance_DA
_geom_hbond_angle_DHA
_geom_hbond_publ_flag
O4 H4 O28 0.82 1.80 2.602(6) 164 y
O10 H10 O14 0.82 1.85 2.661(6) 168 y
O18 H18 O12 0.82 1.90 2.606(6) 144 y
O24 H24 O29 0.82 1.78 2.582(6) 166 y

loop_
_geom_torsion_atom_site_label_1
_geom_torsion_atom_site_label_2
_geom_torsion_atom_site_label_3
_geom_torsion_atom_site_label_4
_geom_torsion
O1 Mn1 Mn2 O2 -179.5(3)
O13 Mn1 Mn2 O2 169.6(3)
O26 Mn1 Mn2 O2 -9.9(3)
O20 Mn1 Mn2 O2 79.84(19)
O6 Mn1 Mn2 O2 -98.9(2)
Mn3 Mn1 Mn2 O2 38.29(16)
Mn5 Mn1 Mn2 O2 -140.92(19)
O2 Mn1 Mn2 O1 179.5(3)
O13 Mn1 Mn2 O1 -10.9(3)
O26 Mn1 Mn2 O1 169.6(3)
O20 Mn1 Mn2 O1 -100.6(2)
O6 Mn1 Mn2 O1 80.6(2)
Mn3 Mn1 Mn2 O1 -142.19(19)
Mn5 Mn1 Mn2 O1 38.60(16)
O1 Mn1 Mn2 O27 168.2(3)
O2 Mn1 Mn2 O27 -12.2(3)
O13 Mn1 Mn2 O27 157.3(3)
O26 Mn1 Mn2 O27 -22.2(4)
O20 Mn1 Mn2 O27 67.6(3)
O6 Mn1 Mn2 O27 -111.2(3)
Mn3 Mn1 Mn2 O27 26.0(2)
Mn5 Mn1 Mn2 O27 -153.2(3)
O1 Mn1 Mn2 O15 -10.8(3)
O2 Mn1 Mn2 O15 168.8(3)
O13 Mn1 Mn2 O15 -21.7(4)
O26 Mn1 Mn2 O15 158.9(3)
O20 Mn1 Mn2 O15 -111.4(3)
O6 Mn1 Mn2 O15 69.9(3)
Mn3 Mn1 Mn2 O15 -152.9(2)
Mn5 Mn1 Mn2 O15 27.8(2)
O1 Mn1 Mn2 O21 79.39(19)
O2 Mn1 Mn2 O21 -101.1(2)
O13 Mn1 Mn2 O21 68.5(3)
O26 Mn1 Mn2 O21 -111.0(3)
O20 Mn1 Mn2 O21 -21.24(16)
O6 Mn1 Mn2 O21 160.01(15)
Mn3 Mn1 Mn2 O21 -62.80(12)
Mn5 Mn1 Mn2 O21 117.99(13)
O1 Mn1 Mn2 O7 -99.7(2)
O2 Mn1 Mn2 O7 79.78(19)
O13 Mn1 Mn2 O7 -110.7(3)
O26 Mn1 Mn2 O7 69.9(3)
O20 Mn1 Mn2 O7 159.63(15)
O6 Mn1 Mn2 O7 -19.12(16)
Mn3 Mn1 Mn2 O7 118.07(13)
Mn5 Mn1 Mn2 O7 -61.14(12)
O1 Mn1 Mn2 Mn4 -141.36(19)
O2 Mn1 Mn2 Mn4 38.17(15)
O13 Mn1 Mn2 Mn4 -152.3(3)
O26 Mn1 Mn2 Mn4 28.3(2)
O20 Mn1 Mn2 Mn4 118.01(12)
O6 Mn1 Mn2 Mn4 -60.74(12)
Mn3 Mn1 Mn2 Mn4 76.45(7)
Mn5 Mn1 Mn2 Mn4 -102.76(8)
O1 Mn1 Mn2 Mn6 37.82(15)
O2 Mn1 Mn2 Mn6 -142.65(19)
O13 Mn1 Mn2 Mn6 26.9(2)
O26 Mn1 Mn2 Mn6 -152.6(2)
O20 Mn1 Mn2 Mn6 -62.81(12)
O6 Mn1 Mn2 Mn6 118.44(12)
Mn3 Mn1 Mn2 Mn6 -104.37(8)
Mn5 Mn1 Mn2 Mn6 76.42(6)
O1 Mn1 Mn3 O22 15.6(2)
O2 Mn1 Mn3 O22 79.44(19)
O13 Mn1 Mn3 O22 -96.3(2)
O26 Mn1 Mn3 O22 -170.24(17)
O20 Mn1 Mn3 O22 -72.16(19)
O6 Mn1 Mn3 O22 115.8(2)
Mn2 Mn1 Mn3 O22 41.50(14)
Mn5 Mn1 Mn3 O22 42.7(2)
O1 Mn1 Mn3 O25 -178.28(18)
O2 Mn1 Mn3 O25 -114.4(2)
O13 Mn1 Mn3 O25 69.8(2)
O26 Mn1 Mn3 O25 -4.12(16)
O20 Mn1 Mn3 O25 93.96(17)
O6 Mn1 Mn3 O25 -78.08(19)
Mn2 Mn1 Mn3 O25 -152.38(14)
Mn5 Mn1 Mn3 O25 -151.15(19)
O1 Mn1 Mn3 O2 -63.8(2)
O13 Mn1 Mn3 O2 -175.8(2)
O26 Mn1 Mn3 O2 110.3(2)
O20 Mn1 Mn3 O2 -151.6(2)
O6 Mn1 Mn3 O2 36.4(2)
Mn2 Mn1 Mn3 O2 -37.94(16)
Mn5 Mn1 Mn3 O2 -36.7(2)
O1 Mn1 Mn3 O29 -100.7(2)
O2 Mn1 Mn3 O29 -36.8(2)
O13 Mn1 Mn3 O29 147.4(2)
O26 Mn1 Mn3 O29 73.48(19)
O20 Mn1 Mn3 O29 171.6(2)
O6 Mn1 Mn3 O29 -0.5(2)
Mn2 Mn1 Mn3 O29 -74.78(16)
Mn5 Mn1 Mn3 O29 -73.5(2)
O1 Mn1 Mn3 O23 118.3(3)
O2 Mn1 Mn3 O23 -177.9(3)
O13 Mn1 Mn3 O23 6.4(3)
O26 Mn1 Mn3 O23 -67.6(3)
O20 Mn1 Mn3 O23 30.5(3)
O6 Mn1 Mn3 O23 -141.5(3)
Mn2 Mn1 Mn3 O23 144.2(3)
Mn5 Mn1 Mn3 O23 145.4(2)
O1 Mn1 Mn3 O20 87.76(19)
O2 Mn1 Mn3 O20 151.6(2)
O13 Mn1 Mn3 O20 -24.2(2)
O26 Mn1 Mn3 O20 -98.08(18)
O6 Mn1 Mn3 O20 -172.0(2)
Mn2 Mn1 Mn3 O20 113.66(15)
Mn5 Mn1 Mn3 O20 114.9(2)
O2 Mn2 Mn4 O5 79.7(2)
O1 Mn2 Mn4 O5 15.98(18)
O27 Mn2 Mn4 O5 -168.98(16)
O15 Mn2 Mn4 O5 -94.7(2)
O21 Mn2 Mn4 O5 116.1(2)
O7 Mn2 Mn4 O5 -72.35(18)
Mn1 Mn2 Mn4 O5 41.87(14)
Mn6 Mn2 Mn4 O5 40.5(2)
O2 Mn2 Mn4 O30 -40.8(2)
O1 Mn2 Mn4 O30 -104.57(19)
O27 Mn2 Mn4 O30 70.46(18)
O15 Mn2 Mn4 O30 144.7(2)
O21 Mn2 Mn4 O30 -4.5(3)
O7 Mn2 Mn4 O30 167.10(19)
Mn1 Mn2 Mn4 O30 -78.68(16)
Mn6 Mn2 Mn4 O30 -80.0(2)
O1 Mn2 Mn4 O2 -63.74(19)
O27 Mn2 Mn4 O2 111.3(2)
O15 Mn2 Mn4 O2 -174.4(3)
O21 Mn2 Mn4 O2 36.4(2)
O7 Mn2 Mn4 O2 -152.1(2)
Mn1 Mn2 Mn4 O2 -37.85(16)
Mn6 Mn2 Mn4 O2 -39.18(19)
O2 Mn2 Mn4 O3 -174.7(3)
O1 Mn2 Mn4 O3 121.6(2)
O27 Mn2 Mn4 O3 -63.4(3)
O15 Mn2 Mn4 O3 10.9(3)
O21 Mn2 Mn4 O3 -138.3(3)
O7 Mn2 Mn4 O3 33.3(3)
Mn1 Mn2 Mn4 O3 147.5(2)
Mn6 Mn2 Mn4 O3 146.1(2)
O2 Mn2 Mn4 O28 -115.8(2)
O1 Mn2 Mn4 O28 -179.56(17)
O27 Mn2 Mn4 O28 -4.52(15)
O15 Mn2 Mn4 O28 69.7(2)
O21 Mn2 Mn4 O28 -79.5(2)
O7 Mn2 Mn4 O28 92.11(17)
Mn1 Mn2 Mn4 O28 -153.67(13)
Mn6 Mn2 Mn4 O28 -155.0(2)
O2 Mn2 Mn4 O7 152.1(2)
O1 Mn2 Mn4 O7 88.3(2)
O27 Mn2 Mn4 O7 -96.64(18)
O15 Mn2 Mn4 O7 -22.4(2)
O21 Mn2 Mn4 O7 -171.6(3)
Mn1 Mn2 Mn4 O7 114.22(17)
Mn6 Mn2 Mn4 O7 112.9(2)
O1 Mn1 Mn5 O8 80.3(2)
O2 Mn1 Mn5 O8 15.03(19)
O13 Mn1 Mn5 O8 -170.35(18)
O26 Mn1 Mn5 O8 -95.1(2)
O20 Mn1 Mn5 O8 114.5(2)
O6 Mn1 Mn5 O8 -71.99(19)
Mn2 Mn1 Mn5 O8 40.93(14)
Mn3 Mn1 Mn5 O8 39.7(2)
O1 Mn1 Mn5 O11 -42.8(2)
O2 Mn1 Mn5 O11 -108.04(19)
O13 Mn1 Mn5 O11 66.58(19)
O26 Mn1 Mn5 O11 141.8(2)
O20 Mn1 Mn5 O11 -8.6(3)
O6 Mn1 Mn5 O11 164.94(19)
Mn2 Mn1 Mn5 O11 -82.14(15)
Mn3 Mn1 Mn5 O11 -83.4(2)
O2 Mn1 Mn5 O1 -65.25(19)
O13 Mn1 Mn5 O1 109.4(2)
O26 Mn1 Mn5 O1 -175.4(3)
O20 Mn1 Mn5 O1 34.2(2)
O6 Mn1 Mn5 O1 -152.3(2)
Mn2 Mn1 Mn5 O1 -39.35(16)
Mn3 Mn1 Mn5 O1 -40.58(19)
O1 Mn1 Mn5 O9 -176.2(3)
O2 Mn1 Mn5 O9 118.5(2)
O13 Mn1 Mn5 O9 -66.9(3)
O26 Mn1 Mn5 O9 8.3(3)
O20 Mn1 Mn5 O9 -142.0(3)
O6 Mn1 Mn5 O9 31.5(2)
Mn2 Mn1 Mn5 O9 144.4(2)
Mn3 Mn1 Mn5 O9 143.2(2)
O1 Mn1 Mn5 O14 -115.1(2)
O2 Mn1 Mn5 O14 179.66(17)
O13 Mn1 Mn5 O14 -5.71(16)
O26 Mn1 Mn5 O14 69.5(2)
O20 Mn1 Mn5 O14 -80.9(2)
O6 Mn1 Mn5 O14 92.65(17)
Mn2 Mn1 Mn5 O14 -154.44(13)
Mn3 Mn1 Mn5 O14 -155.67(19)
O1 Mn1 Mn5 O6 152.3(2)
O2 Mn1 Mn5 O6 87.02(19)
O13 Mn1 Mn5 O6 -98.36(18)
O26 Mn1 Mn5 O6 -23.1(2)
O20 Mn1 Mn5 O6 -173.5(3)
Mn2 Mn1 Mn5 O6 112.92(15)
Mn3 Mn1 Mn5 O6 111.7(2)
O2 Mn2 Mn6 O16 -176.7(2)
O1 Mn2 Mn6 O16 -113.57(19)
O27 Mn2 Mn6 O16 69.5(2)
O15 Mn2 Mn6 O16 -3.25(16)
O21 Mn2 Mn6 O16 96.16(18)
O7 Mn2 Mn6 O16 -74.3(2)
Mn1 Mn2 Mn6 O16 -151.19(14)
Mn4 Mn2 Mn6 O16 -149.8(2)
O2 Mn2 Mn6 O1 -63.1(2)
O27 Mn2 Mn6 O1 -177.0(2)
O15 Mn2 Mn6 O1 110.3(2)
O21 Mn2 Mn6 O1 -150.3(2)
O7 Mn2 Mn6 O1 39.2(2)
Mn1 Mn2 Mn6 O1 -37.62(15)
Mn4 Mn2 Mn6 O1 -36.3(2)
O2 Mn2 Mn6 O19 16.3(2)
O1 Mn2 Mn6 O19 79.41(19)
O27 Mn2 Mn6 O19 -97.5(2)
O15 Mn2 Mn6 O19 -170.27(17)
O21 Mn2 Mn6 O19 -70.86(18)
O7 Mn2 Mn6 O19 118.7(2)
Mn1 Mn2 Mn6 O19 41.79(14)
Mn4 Mn2 Mn6 O19 43.1(2)
O2 Mn2 Mn6 O12 -102.2(2)
O1 Mn2 Mn6 O12 -39.1(2)
O27 Mn2 Mn6 O12 144.0(2)
O15 Mn2 Mn6 O12 71.2(2)
O21 Mn2 Mn6 O12 170.7(2)
O7 Mn2 Mn6 O12 0.2(2)
Mn1 Mn2 Mn6 O12 -76.69(16)
Mn4 Mn2 Mn6 O12 -75.4(2)
O2 Mn2 Mn6 O17 119.5(2)
O1 Mn2 Mn6 O17 -177.4(3)
O27 Mn2 Mn6 O17 5.7(3)
O15 Mn2 Mn6 O17 -67.1(3)
O21 Mn2 Mn6 O17 32.3(3)
O7 Mn2 Mn6 O17 -138.1(3)
Mn1 Mn2 Mn6 O17 145.0(2)
Mn4 Mn2 Mn6 O17 146.3(2)
O2 Mn2 Mn6 O21 87.2(2)
O1 Mn2 Mn6 O21 150.3(2)
O27 Mn2 Mn6 O21 -26.7(2)
O15 Mn2 Mn6 O21 -99.42(19)
O7 Mn2 Mn6 O21 -170.5(2)
Mn1 Mn2 Mn6 O21 112.65(16)
Mn4 Mn2 Mn6 O21 114.0(2)
O2 Mn1 O1 Mn2 -0.32(18)
O13 Mn1 O1 Mn2 172.66(18)
O20 Mn1 O1 Mn2 84.21(18)
O6 Mn1 O1 Mn2 -98.80(17)
Mn3 Mn1 O1 Mn2 37.11(18)
Mn5 Mn1 O1 Mn2 -118.6(2)
O2 Mn1 O1 Mn5 118.28(16)
O13 Mn1 O1 Mn5 -68.74(18)
O20 Mn1 O1 Mn5 -157.19(15)
O6 Mn1 O1 Mn5 19.80(16)
Mn2 Mn1 O1 Mn5 118.6(2)
Mn3 Mn1 O1 Mn5 155.71(12)
O2 Mn1 O1 Mn6 -106.17(19)
O13 Mn1 O1 Mn6 66.8(2)
O20 Mn1 O1 Mn6 -21.6(2)
O6 Mn1 O1 Mn6 155.35(19)
Mn2 Mn1 O1 Mn6 -105.8(2)
Mn3 Mn1 O1 Mn6 -68.74(19)
Mn5 Mn1 O1 Mn6 135.6(2)
O2 Mn2 O1 Mn1 0.33(18)
O15 Mn2 O1 Mn1 172.55(18)
O21 Mn2 O1 Mn1 -99.45(17)
O7 Mn2 O1 Mn1 85.91(17)
Mn4 Mn2 O1 Mn1 38.47(17)
Mn6 Mn2 O1 Mn1 -120.4(2)
O2 Mn2 O1 Mn5 -106.0(2)
O15 Mn2 O1 Mn5 66.2(2)
O21 Mn2 O1 Mn5 154.21(19)
O7 Mn2 O1 Mn5 -20.4(2)
Mn1 Mn2 O1 Mn5 -106.3(2)
Mn4 Mn2 O1 Mn5 -67.88(18)
Mn6 Mn2 O1 Mn5 133.2(2)
O2 Mn2 O1 Mn6 120.75(16)
O15 Mn2 O1 Mn6 -67.03(18)
O21 Mn2 O1 Mn6 20.97(15)
O7 Mn2 O1 Mn6 -153.67(13)
Mn1 Mn2 O1 Mn6 120.4(2)
Mn4 Mn2 O1 Mn6 158.89(10)
O8 Mn5 O1 Mn1 -109.53(18)
O11 Mn5 O1 Mn1 144.56(17)
O14 Mn5 O1 Mn1 61.35(18)
O6 Mn5 O1 Mn1 -19.93(16)
O8 Mn5 O1 Mn2 -7.8(2)
O11 Mn5 O1 Mn2 -113.7(2)
O14 Mn5 O1 Mn2 163.06(19)
O6 Mn5 O1 Mn2 81.78(18)
Mn1 Mn5 O1 Mn2 101.7(2)
O8 Mn5 O1 Mn6 116.11(19)
O11 Mn5 O1 Mn6 10.20(19)
O14 Mn5 O1 Mn6 -73.01(19)
O6 Mn5 O1 Mn6 -154.29(19)
Mn1 Mn5 O1 Mn6 -134.4(3)
O16 Mn6 O1 Mn1 164.7(2)
O19 Mn6 O1 Mn1 -7.6(2)
O12 Mn6 O1 Mn1 -109.6(2)
O21 Mn6 O1 Mn1 80.8(2)
Mn2 Mn6 O1 Mn1 101.9(2)
O16 Mn6 O1 Mn2 62.88(17)
O19 Mn6 O1 Mn2 -109.50(17)
O12 Mn6 O1 Mn2 148.55(16)
O21 Mn6 O1 Mn2 -21.05(15)
O16 Mn6 O1 Mn5 -67.93(19)
O19 Mn6 O1 Mn5 119.69(18)
O12 Mn6 O1 Mn5 17.75(19)
O21 Mn6 O1 Mn5 -151.85(19)
Mn2 Mn6 O1 Mn5 -130.8(2)
O1 Mn2 O2 Mn1 -0.32(18)
O27 Mn2 O2 Mn1 171.96(18)
O21 Mn2 O2 Mn1 83.42(19)
O7 Mn2 O2 Mn1 -100.69(17)
Mn4 Mn2 O2 Mn1 -120.6(2)
Mn6 Mn2 O2 Mn1 36.79(18)
O1 Mn2 O2 Mn3 -106.1(2)
O27 Mn2 O2 Mn3 66.2(2)
O21 Mn2 O2 Mn3 -22.4(2)
O7 Mn2 O2 Mn3 153.53(19)
Mn1 Mn2 O2 Mn3 -105.8(2)
Mn4 Mn2 O2 Mn3 133.6(2)
Mn6 Mn2 O2 Mn3 -69.0(2)
O1 Mn2 O2 Mn4 120.28(16)
O27 Mn2 O2 Mn4 -67.44(18)
O21 Mn2 O2 Mn4 -155.98(15)
O7 Mn2 O2 Mn4 19.91(16)
Mn1 Mn2 O2 Mn4 120.6(2)
Mn6 Mn2 O2 Mn4 157.39(11)
O1 Mn1 O2 Mn2 0.33(18)
O26 Mn1 O2 Mn2 173.14(18)
O20 Mn1 O2 Mn2 -99.52(17)
O6 Mn1 O2 Mn2 85.26(17)
Mn3 Mn1 O2 Mn2 -119.7(2)
Mn5 Mn1 O2 Mn2 38.20(17)
O1 Mn1 O2 Mn3 120.03(17)
O26 Mn1 O2 Mn3 -67.15(18)
O20 Mn1 O2 Mn3 20.19(15)
O6 Mn1 O2 Mn3 -155.03(15)
Mn2 Mn1 O2 Mn3 119.7(2)
Mn5 Mn1 O2 Mn3 157.91(12)
O1 Mn1 O2 Mn4 -105.15(19)
O26 Mn1 O2 Mn4 67.7(2)
O20 Mn1 O2 Mn4 155.01(18)
O6 Mn1 O2 Mn4 -20.2(2)
Mn2 Mn1 O2 Mn4 -105.5(2)
Mn3 Mn1 O2 Mn4 134.8(2)
Mn5 Mn1 O2 Mn4 -67.27(17)
O22 Mn3 O2 Mn2 -7.9(2)
O25 Mn3 O2 Mn2 164.5(2)
O29 Mn3 O2 Mn2 -108.0(2)
O20 Mn3 O2 Mn2 81.7(2)
Mn1 Mn3 O2 Mn2 102.0(2)
O22 Mn3 O2 Mn1 -109.87(17)
O25 Mn3 O2 Mn1 62.47(18)
O29 Mn3 O2 Mn1 149.98(17)
O20 Mn3 O2 Mn1 -20.27(15)
O22 Mn3 O2 Mn4 116.43(19)
O25 Mn3 O2 Mn4 -71.2(2)
O29 Mn3 O2 Mn4 16.3(2)
O20 Mn3 O2 Mn4 -153.97(19)
Mn1 Mn3 O2 Mn4 -133.7(3)
O5 Mn4 O2 Mn2 -109.49(18)
O30 Mn4 O2 Mn2 146.04(18)
O28 Mn4 O2 Mn2 60.80(18)
O7 Mn4 O2 Mn2 -20.18(17)
O5 Mn4 O2 Mn1 -7.5(2)
O30 Mn4 O2 Mn1 -111.9(2)
O28 Mn4 O2 Mn1 162.83(19)
O7 Mn4 O2 Mn1 81.85(19)
Mn2 Mn4 O2 Mn1 102.0(2)
O5 Mn4 O2 Mn3 118.61(19)
O30 Mn4 O2 Mn3 14.2(2)
O28 Mn4 O2 Mn3 -71.09(19)
O7 Mn4 O2 Mn3 -152.1(2)
Mn2 Mn4 O2 Mn3 -131.9(3)
O5 Mn4 O3 C1 -163.1(6)
O30 Mn4 O3 C1 -59.0(6)
O28 Mn4 O3 C1 26.4(6)
O7 Mn4 O3 C1 106.7(6)
Mn2 Mn4 O3 C1 82.9(6)
O30 Mn4 O5 C6 132.8(4)
O2 Mn4 O5 C6 37.6(4)
O3 Mn4 O5 C6 -141.3(4)
O28 Mn4 O5 C6 -103.8(7)
O7 Mn4 O5 C6 -41.6(4)
Mn2 Mn4 O5 C6 2.0(4)
O1 Mn1 O6 C6 143.8(4)
O2 Mn1 O6 C6 59.2(4)
O13 Mn1 O6 C6 -121.1(4)
O26 Mn1 O6 C6 -35.1(4)
Mn2 Mn1 O6 C6 101.1(4)
Mn3 Mn1 O6 C6 35.3(5)
Mn5 Mn1 O6 C6 162.1(5)
O1 Mn1 O6 Mn5 -18.33(15)
O2 Mn1 O6 Mn5 -102.90(14)
O13 Mn1 O6 Mn5 76.84(15)
O26 Mn1 O6 Mn5 162.80(15)
Mn2 Mn1 O6 Mn5 -60.98(11)
Mn3 Mn1 O6 Mn5 -126.74(13)
O8 Mn5 O6 C6 -38.1(6)
O11 Mn5 O6 C6 156.8(6)
O1 Mn5 O6 C6 -138.9(6)
O9 Mn5 O6 C6 44.6(6)
O14 Mn5 O6 C6 127.4(6)
Mn1 Mn5 O6 C6 -154.8(7)
O8 Mn5 O6 Mn1 116.71(15)
O11 Mn5 O6 Mn1 -48.3(6)
O1 Mn5 O6 Mn1 15.92(13)
O9 Mn5 O6 Mn1 -160.56(15)
O14 Mn5 O6 Mn1 -77.76(14)
O2 Mn2 O7 C11 140.6(4)
O1 Mn2 O7 C11 56.2(4)
O27 Mn2 O7 C11 -122.5(4)
O15 Mn2 O7 C11 -37.6(4)
Mn1 Mn2 O7 C11 98.4(4)
Mn4 Mn2 O7 C11 159.4(4)
Mn6 Mn2 O7 C11 30.6(5)
O2 Mn2 O7 Mn4 -18.78(15)
O1 Mn2 O7 Mn4 -103.16(15)
O27 Mn2 O7 Mn4 78.09(14)
O15 Mn2 O7 Mn4 163.02(16)
Mn1 Mn2 O7 Mn4 -60.98(12)
Mn6 Mn2 O7 Mn4 -128.81(14)
O5 Mn4 O7 C11 -33.3(6)
O30 Mn4 O7 C11 166.9(6)
O2 Mn4 O7 C11 -133.0(6)
O3 Mn4 O7 C11 51.0(6)
O28 Mn4 O7 C11 132.8(6)
Mn2 Mn4 O7 C11 -149.2(7)
O5 Mn4 O7 Mn2 115.85(15)
O30 Mn4 O7 Mn2 -44.0(6)
O2 Mn4 O7 Mn2 16.15(14)
O3 Mn4 O7 Mn2 -159.88(16)
O28 Mn4 O7 Mn2 -78.10(15)
O11 Mn5 O8 C11 136.8(4)
O1 Mn5 O8 C11 39.8(5)
O9 Mn5 O8 C11 -137.5(5)
O14 Mn5 O8 C11 -104.5(7)
O6 Mn5 O8 C11 -38.7(5)
Mn1 Mn5 O8 C11 4.4(5)
O8 Mn5 O9 C16 -161.3(7)
O11 Mn5 O9 C16 -56.0(7)
O14 Mn5 O9 C16 27.3(7)
O6 Mn5 O9 C16 108.1(7)
Mn1 Mn5 O9 C16 85.8(7)
O8 Mn5 O11 C21 -149.4(5)
O1 Mn5 O11 C21 -47.0(5)
O9 Mn5 O11 C21 128.9(5)
O14 Mn5 O11 C21 44.4(5)
O6 Mn5 O11 C21 15.1(9)
Mn1 Mn5 O11 C21 -23.9(5)
O16 Mn6 O12 C21 38.3(5)
O1 Mn6 O12 C21 -53.3(5)
O19 Mn6 O12 C21 -153.4(4)
O17 Mn6 O12 C21 124.8(5)
O21 Mn6 O12 C21 0.1(10)
Mn2 Mn6 O12 C21 -31.4(5)
O1 Mn1 O13 C26 46.2(5)
O26 Mn1 O13 C26 -126.7(5)
O20 Mn1 O13 C26 145.4(5)
O6 Mn1 O13 C26 -39.4(5)
Mn2 Mn1 O13 C26 53.7(6)
Mn3 Mn1 O13 C26 162.7(4)
Mn5 Mn1 O13 C26 6.6(5)
O8 Mn5 O14 C26 122.4(6)
O11 Mn5 O14 C26 -116.2(4)
O1 Mn5 O14 C26 -22.6(4)
O9 Mn5 O14 C26 155.3(5)
O6 Mn5 O14 C26 55.3(4)
Mn1 Mn5 O14 C26 8.9(4)
O1 Mn2 O15 C31 41.7(5)
O27 Mn2 O15 C31 -130.4(5)
O21 Mn2 O15 C31 -42.8(5)
O7 Mn2 O15 C31 141.5(5)
Mn1 Mn2 O15 C31 48.9(6)
Mn4 Mn2 O15 C31 157.5(4)
Mn6 Mn2 O15 C31 2.4(5)
O1 Mn6 O16 C31 -26.2(5)
O19 Mn6 O16 C31 119.2(7)
O12 Mn6 O16 C31 -120.6(5)
O17 Mn6 O16 C31 153.6(5)
O21 Mn6 O16 C31 51.5(5)
Mn2 Mn6 O16 C31 6.5(4)
O16 Mn6 O17 C36 116.2(7)
O19 Mn6 O17 C36 -71.4(7)
O12 Mn6 O17 C36 30.3(7)
O21 Mn6 O17 C36 -160.3(7)
Mn2 Mn6 O17 C36 177.0(6)
O16 Mn6 O19 C41 -106.4(8)
O1 Mn6 O19 C41 38.5(5)
O12 Mn6 O19 C41 135.0(5)
O17 Mn6 O19 C41 -141.0(5)
O21 Mn6 O19 C41 -39.3(5)
Mn2 Mn6 O19 C41 2.7(5)
O1 Mn1 O20 C41 60.8(4)
O2 Mn1 O20 C41 145.2(4)
O13 Mn1 O20 C41 -34.0(4)
O26 Mn1 O20 C41 -120.0(4)
Mn2 Mn1 O20 C41 103.8(4)
Mn3 Mn1 O20 C41 164.0(4)
Mn5 Mn1 O20 C41 38.2(5)
O1 Mn1 O20 Mn3 -103.20(16)
O2 Mn1 O20 Mn3 -18.79(14)
O13 Mn1 O20 Mn3 162.05(16)
O26 Mn1 O20 Mn3 76.05(15)
Mn2 Mn1 O20 Mn3 -60.18(12)
Mn5 Mn1 O20 Mn3 -125.79(16)
O22 Mn3 O20 C41 -38.9(6)
O25 Mn3 O20 C41 127.3(6)
O2 Mn3 O20 C41 -138.4(6)
O29 Mn3 O20 C41 171.2(7)
O23 Mn3 O20 C41 42.1(6)
Mn1 Mn3 O20 C41 -155.0(7)
O22 Mn3 O20 Mn1 116.06(15)
O25 Mn3 O20 Mn1 -77.66(14)
O2 Mn3 O20 Mn1 16.60(13)
O29 Mn3 O20 Mn1 -33.8(8)
O23 Mn3 O20 Mn1 -162.89(15)
O2 Mn2 O21 C46 62.2(4)
O1 Mn2 O21 C46 146.3(4)
O27 Mn2 O21 C46 -34.2(4)
O15 Mn2 O21 C46 -119.1(4)
Mn1 Mn2 O21 C46 104.8(4)
Mn4 Mn2 O21 C46 37.8(5)
Mn6 Mn2 O21 C46 165.9(5)
O2 Mn2 O21 Mn6 -103.73(17)
O1 Mn2 O21 Mn6 -19.62(14)
O27 Mn2 O21 Mn6 159.87(15)
O15 Mn2 O21 Mn6 75.02(16)
Mn1 Mn2 O21 Mn6 -61.09(12)
Mn4 Mn2 O21 Mn6 -128.06(18)
O16 Mn6 O21 C46 125.2(6)
O1 Mn6 O21 C46 -141.6(6)
O19 Mn6 O21 C46 -42.5(6)
O12 Mn6 O21 C46 163.5(7)
O17 Mn6 O21 C46 40.3(7)
Mn2 Mn6 O21 C46 -159.0(7)
O16 Mn6 O21 Mn2 -75.80(15)
O1 Mn6 O21 Mn2 17.37(12)
O19 Mn6 O21 Mn2 116.53(15)
O12 Mn6 O21 Mn2 -37.5(8)
O17 Mn6 O21 Mn2 -160.73(16)
O25 Mn3 O22 C46 -106.6(7)
O2 Mn3 O22 C46 41.5(4)
O29 Mn3 O22 C46 136.3(4)
O23 Mn3 O22 C46 -140.6(4)
O20 Mn3 O22 C46 -37.3(4)
Mn1 Mn3 O22 C46 5.5(4)
O22 Mn3 O23 C51 -65.8(6)
O25 Mn3 O23 C51 122.3(6)
O29 Mn3 O23 C51 34.7(6)
O20 Mn3 O23 C51 -155.1(6)
Mn1 Mn3 O23 C51 -177.0(5)
O22 Mn3 O25 C66 120.0(7)
O2 Mn3 O25 C66 -28.6(4)
O29 Mn3 O25 C66 -121.5(4)
O23 Mn3 O25 C66 153.6(4)
O20 Mn3 O25 C66 49.7(4)
Mn1 Mn3 O25 C66 3.9(4)
O2 Mn1 O26 C66 46.7(5)
O13 Mn1 O26 C66 -126.3(4)
O20 Mn1 O26 C66 -38.5(4)
O6 Mn1 O26 C66 144.6(4)
Mn2 Mn1 O26 C66 53.4(5)
Mn3 Mn1 O26 C66 7.3(4)
Mn5 Mn1 O26 C66 161.2(4)
O2 Mn2 O27 C56 44.7(5)
O15 Mn2 O27 C56 -127.6(5)
O21 Mn2 O27 C56 143.7(5)
O7 Mn2 O27 C56 -41.5(5)
Mn1 Mn2 O27 C56 53.1(6)
Mn4 Mn2 O27 C56 4.7(4)
Mn6 Mn2 O27 C56 162.6(4)
O5 Mn4 O28 C56 117.8(6)
O30 Mn4 O28 C56 -116.7(4)
O2 Mn4 O28 C56 -24.2(4)
O3 Mn4 O28 C56 155.3(4)
O7 Mn4 O28 C56 54.4(4)
Mn2 Mn4 O28 C56 7.5(4)
O22 Mn3 O29 C61 -157.6(4)
O25 Mn3 O29 C61 35.4(4)
O2 Mn3 O29 C61 -57.3(4)
O23 Mn3 O29 C61 122.5(4)
O20 Mn3 O29 C61 -8.1(10)
Mn1 Mn3 O29 C61 -36.6(4)
O5 Mn4 O30 C61 -152.6(5)
O2 Mn4 O30 C61 -51.8(5)
O3 Mn4 O30 C61 124.1(5)
O28 Mn4 O30 C61 40.5(5)
O7 Mn4 O30 C61 6.7(8)
Mn2 Mn4 O30 C61 -29.4(5)
Mn4 O3 C1 O4 -13.5(10)
Mn4 O3 C1 C2 164.9(5)
O3 C1 C2 C4 118.7(8)
O4 C1 C2 C4 -62.8(9)
O3 C1 C2 C5 -122.2(10)
O4 C1 C2 C5 56.3(11)
O3 C1 C2 C3 0.0(11)
O4 C1 C2 C3 178.5(8)
Mn4 O5 C6 O6 -12.1(7)
Mn4 O5 C6 C7 167.0(4)
Mn1 O6 C6 O5 -43.7(7)
Mn5 O6 C6 O5 105.1(6)
Mn1 O6 C6 C7 137.2(4)
Mn5 O6 C6 C7 -74.0(7)
O5 C6 C7 C9 151.4(5)
O6 C6 C7 C9 -29.5(7)
O5 C6 C7 C8 26.8(7)
O6 C6 C7 C8 -154.0(5)
O5 C6 C7 C15 -89.7(6)
O6 C6 C7 C15 89.4(6)
Mn5 O8 C11 O7 -15.2(8)
Mn5 O8 C11 C12 165.3(4)
Mn2 O7 C11 O8 -39.3(7)
Mn4 O7 C11 O8 103.4(7)
Mn2 O7 C11 C12 140.3(4)
Mn4 O7 C11 C12 -77.1(7)
O8 C11 C12 C10 -91.1(6)
O7 C11 C12 C10 89.3(6)
O8 C11 C12 C14 147.4(6)
O7 C11 C12 C14 -32.1(7)
O8 C11 C12 C13 25.4(7)
O7 C11 C12 C13 -154.1(5)
Mn5 O9 C16 O10 -18.3(11)
Mn5 O9 C16 C17 168.1(4)
O9 C16 C17 C18 -9.5(9)
O10 C16 C17 C18 176.5(6)
O9 C16 C17 C19 110.3(8)
O10 C16 C17 C19 -63.7(7)
O9 C16 C17 C20 -132.1(7)
O10 C16 C17 C20 53.9(7)
Mn5 O11 C21 O12 25.9(9)
Mn5 O11 C21 C22 -155.9(4)
Mn6 O12 C21 O11 37.3(8)
Mn6 O12 C21 C22 -141.0(4)
O11 C21 C22 C24 125.5(6)
O12 C21 C22 C24 -56.1(7)
O11 C21 C22 C23 4.5(8)
O12 C21 C22 C23 -177.1(5)
O11 C21 C22 C25 -113.8(6)
O12 C21 C22 C25 64.5(7)
Mn5 O14 C26 O13 -8.3(8)
Mn5 O14 C26 C27 170.7(4)
Mn1 O13 C26 O14 -1.6(9)
Mn1 O13 C26 C27 179.4(4)
O14 C26 C27 C30 25.7(9)
O13 C26 C27 C30 -155.3(6)
O14 C26 C27 C29 150.2(5)
O13 C26 C27 C29 -30.7(7)
O14 C26 C27 C28 -92.4(6)
O13 C26 C27 C28 86.7(6)
Mn6 O16 C31 O15 -7.4(8)
Mn6 O16 C31 C32 173.7(4)
Mn2 O15 C31 O16 1.5(8)
Mn2 O15 C31 C32 -179.5(4)
O16 C31 C32 C35 34.1(7)
O15 C31 C32 C35 -144.9(5)
O16 C31 C32 C33 157.5(5)
O15 C31 C32 C33 -21.6(7)
O16 C31 C32 C34 -84.1(6)
O15 C31 C32 C34 96.9(6)
Mn6 O17 C36 O18 -16.5(12)
Mn6 O17 C36 C37 159.6(6)
O17 C36 C37 C40 -80.6(11)
O18 C36 C37 C40 95.8(9)
O17 C36 C37 C38 153.0(9)
O18 C36 C37 C38 -30.7(11)
O17 C36 C37 C39 33.6(11)
O18 C36 C37 C39 -150.1(8)
Mn6 O19 C41 O20 -11.8(8)
Mn6 O19 C41 C42 167.0(4)
Mn1 O20 C41 O19 -44.2(7)
Mn3 O20 C41 O19 105.9(7)
Mn1 O20 C41 C42 137.0(4)
Mn3 O20 C41 C42 -72.9(8)
O19 C41 C42 C45 151.2(6)
O20 C41 C42 C45 -29.9(7)
O19 C41 C42 C44 -87.5(6)
O20 C41 C42 C44 91.4(6)
O19 C41 C42 C43 30.2(7)
O20 C41 C42 C43 -150.9(5)
Mn3 O22 C46 O21 -15.6(7)
Mn3 O22 C46 C47 161.2(4)
Mn2 O21 C46 O22 -42.6(7)
Mn6 O21 C46 O22 112.0(6)
Mn2 O21 C46 C47 140.5(4)
Mn6 O21 C46 C47 -64.8(8)
O22 C46 C47 C49 -92.1(6)
O21 C46 C47 C49 84.9(6)
O22 C46 C47 C50 26.0(7)
O21 C46 C47 C50 -157.0(5)
O22 C46 C47 C48 147.4(5)
O21 C46 C47 C48 -35.7(7)
Mn3 O23 C51 O24 -18.0(11)
Mn3 O23 C51 C52 165.7(5)
O23 C51 C52 C53 -70.5(10)
O24 C51 C52 C53 112.9(8)
O23 C51 C52 C55 167.1(8)
O24 C51 C52 C55 -9.5(11)
O23 C51 C52 C54 46.1(10)
O24 C51 C52 C54 -130.5(7)
Mn2 O27 C56 O28 -0.3(8)
Mn2 O27 C56 C57 175.9(3)
Mn4 O28 C56 O27 -7.5(7)
Mn4 O28 C56 C57 176.4(3)
O27 C56 C57 C58 -65.9(7)
O28 C56 C57 C58 110.5(6)
O27 C56 C57 C59 171.1(5)
O28 C56 C57 C59 -12.5(7)
O27 C56 C57 C60 51.1(7)
O28 C56 C57 C60 -132.5(6)
Mn4 O30 C61 O29 26.5(8)
Mn4 O30 C61 C62 -152.6(4)
Mn3 O29 C61 O30 42.2(7)
Mn3 O29 C61 C62 -138.7(4)
O30 C61 C62 C63 127.9(7)
O29 C61 C62 C63 -51.2(8)
O30 C61 C62 C65 3.5(11)
O29 C61 C62 C65 -175.6(9)
O30 C61 C62 C64 -113.3(8)
O29 C61 C62 C64 67.6(9)
Mn3 O25 C66 O26 -0.6(7)
Mn3 O25 C66 C67 -179.6(4)
Mn1 O26 C66 O25 -7.0(8)
Mn1 O26 C66 C67 172.1(4)
O25 C66 C67 C70 9.6(9)
O26 C66 C67 C70 -169.4(7)
O25 C66 C67 C68 -110.8(6)
O26 C66 C67 C68 70.2(7)
O25 C66 C67 C69 132.6(6)
O26 C66 C67 C69 -46.5(7)
